data_4086942
loop_
_publ_author_name
'Nomura, Kotohiro'
'Mitsudome, Takato'
'Igarashi, Atsushi'
'Nagai, Go'
'Tsutsumi, Ken'
'Ina, Toshiaki'
'Omiya, Takuya'
'Takaya, Hikaru'
'Yamazoe, Seiji'

_publ_section_title
;
 Synthesis of (Adamantylimido)vanadium(V) Dimethyl Complex Containing
 (2-Anilidomethyl)pyridine Ligand and Selected Reactions: Exploring the
 Oxidation State of the Catalytically Active Species in Ethylene
 Dimerization
;
_journal_issue 3
_journal_name_full Organometallics
_journal_page_first 530
_journal_paper_doi 10.1021/acs.organomet.6b00727
_journal_volume 36
_journal_year 2017
_chemical_formula_moiety 'C26 H36 N3 V'
_chemical_formula_sum 'C26 H36 N3 V'
_chemical_formula_weight 441.53
_space_group_IT_number 14
_symmetry_cell_setting monoclinic
_symmetry_Int_Tables_number 14
_symmetry_space_group_name_Hall '-P 2ybc'
_symmetry_space_group_name_H-M 'P 1 21/c 1'
_atom_sites_solution_hydrogens geom
_atom_sites_solution_primary direct
_atom_sites_solution_secondary difmap
_cell_angle_alpha 90.0000
_cell_angle_beta 116.714(14)
_cell_angle_gamma 90.0000
_cell_formula_units_Z 8
_cell_length_a 18.883(19)
_cell_length_b 14.196(13)
_cell_length_c 20.00(2)
_cell_measurement_reflns_used 12128
_cell_measurement_temperature 273
_cell_measurement_theta_max 27.49
_cell_measurement_theta_min 2.59
_cell_volume 4789(8)
_computing_cell_refinement 'CrystalClear-SM Expert 2.0 r15'
_computing_data_collection 'CrystalClear-SM Expert 2.0 r15 (Rigaku, 2011)'
_computing_data_reduction 'CrystalClear-SM Expert 2.0 r15'
_computing_molecular_graphics 'CrystalStructure 4.0'
_computing_publication_material 'CrystalStructure 4.0 (Rigaku, 2010)'
_computing_structure_refinement 'SHELXL97 (Sheldrick, 2008)'
_computing_structure_solution 'SIR92 (Altomare, et al., 1994)'
_diffrn_ambient_temperature 273
_diffrn_detector_area_resol_mean 13.653
_diffrn_measured_fraction_theta_full 0.992
_diffrn_measured_fraction_theta_max 0.992
_diffrn_measurement_device_type 'Rigaku XtaLAB mini'
_diffrn_measurement_method \w
_diffrn_radiation_type 'Mo K\a'
_diffrn_radiation_wavelength 0.71075
_diffrn_reflns_av_R_equivalents 0.0929
_diffrn_reflns_limit_h_max 24
_diffrn_reflns_limit_h_min -24
_diffrn_reflns_limit_k_max 18
_diffrn_reflns_limit_k_min -18
_diffrn_reflns_limit_l_max 25
_diffrn_reflns_limit_l_min -25
_diffrn_reflns_number 49795
_diffrn_reflns_theta_full 27.55
_diffrn_reflns_theta_max 27.55
_diffrn_standards_number 0
_exptl_absorpt_coefficient_mu 0.431
_exptl_absorpt_correction_T_max 0.925
_exptl_absorpt_correction_T_min 0.731
_exptl_absorpt_correction_type multi-scan
_exptl_absorpt_process_details 'REQAB (Rigaku, 1998)'
_exptl_crystal_colour yellow
_exptl_crystal_density_diffrn 1.225
_exptl_crystal_density_method 'not measured'
_exptl_crystal_description acicular
_exptl_crystal_F_000 1888.00
_exptl_crystal_size_max 0.360
_exptl_crystal_size_mid 0.230
_exptl_crystal_size_min 0.180
_refine_diff_density_max 0.290
_refine_diff_density_min -0.500
_refine_ls_extinction_method none
_refine_ls_goodness_of_fit_ref 1.114
_refine_ls_hydrogen_treatment refxyz
_refine_ls_number_parameters 980
_refine_ls_number_reflns 10970
_refine_ls_number_restraints 0
_refine_ls_R_factor_gt 0.0575
_refine_ls_shift/su_max 0.001
_refine_ls_structure_factor_coef Fsqd
_refine_ls_weighting_details 'w = 1/[\s^2^(Fo^2^)+(0.0437P)^2^+2.0968P] where P=(Fo^2^+2Fc^2^)/3'
_refine_ls_weighting_scheme calc
_refine_ls_wR_factor_ref 0.1380
_reflns_number_gt 9001
_reflns_number_total 10970
_reflns_threshold_expression F^2^>2.0\s(F^2^)
_cod_data_source_file om6b00727_si_002.cif
_cod_data_source_block complex2a
_cod_depositor_comments 'Adding full bibliography for 4086942--4086945.cif.'
_cod_database_code 4086942

loop_
_symmetry_equiv_pos_site_id
_symmetry_equiv_pos_as_xyz
1 +X,+Y,+Z
2 -X,1/2+Y,1/2-Z
3 -X,-Y,-Z
4 +X,1/2-Y,1/2+Z

loop_
_atom_site_label
_atom_site_type_symbol
_atom_site_fract_x
_atom_site_fract_y
_atom_site_fract_z
_atom_site_U_iso_or_equiv
_atom_site_adp_type
_atom_site_occupancy
_atom_site_symmetry_multiplicity
_atom_site_calc_flag
V1 V 0.86142(2) 0.54449(3) 0.23942(2) 0.02204(11) Uani 1.0 4 d
V2 V 0.63767(2) 0.35948(3) 0.37632(2) 0.02369(11) Uani 1.0 4 d
N1 N 0.84707(11) 0.65339(13) 0.20659(10) 0.0233(4) Uani 1.0 4 d
N2 N 0.88348(11) 0.40052(13) 0.28805(11) 0.0234(4) Uani 1.0 4 d
N3 N 0.92134(11) 0.56963(13) 0.34244(10) 0.0216(4) Uani 1.0 4 d
N4 N 0.65680(11) 0.24553(15) 0.38211(12) 0.0281(5) Uani 1.0 4 d
N5 N 0.60606(11) 0.51217(14) 0.36924(11) 0.0249(5) Uani 1.0 4 d
N6 N 0.57975(11) 0.36597(13) 0.43326(11) 0.0229(4) Uani 1.0 4 d
C1 C 0.83165(13) 0.74551(15) 0.17342(12) 0.0205(5) Uani 1.0 4 d
C2 C 0.78810(14) 0.73434(17) 0.08724(13) 0.0235(5) Uani 1.0 4 d
C3 C 0.77913(15) 0.80207(17) 0.19931(13) 0.0244(5) Uani 1.0 4 d
C4 C 0.91001(13) 0.79911(16) 0.19502(13) 0.0227(5) Uani 1.0 4 d
C5 C 0.77051(14) 0.83208(17) 0.05014(13) 0.0248(5) Uani 1.0 4 d
C6 C 0.71844(15) 0.88835(19) 0.07702(14) 0.0287(6) Uani 1.0 4 d
C7 C 0.76181(15) 0.89957(18) 0.16232(14) 0.0285(6) Uani 1.0 4 d
C8 C 0.83974(16) 0.95265(18) 0.18422(15) 0.0303(6) Uani 1.0 4 d
C9 C 0.89189(15) 0.89695(17) 0.15780(13) 0.0255(5) Uani 1.0 4 d
C10 C 0.84930(15) 0.88492(18) 0.07252(13) 0.0262(5) Uani 1.0 4 d
C11 C 0.86095(15) 0.31740(17) 0.25203(14) 0.0286(6) Uani 1.0 4 d
C12 C 0.87755(15) 0.23142(17) 0.28869(14) 0.0278(5) Uani 1.0 4 d
C13 C 0.91929(14) 0.23144(17) 0.36637(14) 0.0261(5) Uani 1.0 4 d
C14 C 0.94244(14) 0.31641(17) 0.40394(14) 0.0243(5) Uani 1.0 4 d
C15 C 0.92392(13) 0.39949(16) 0.36311(12) 0.0216(5) Uani 1.0 4 d
C16 C 0.94689(14) 0.49509(16) 0.39861(13) 0.0231(5) Uani 1.0 4 d
C17 C 0.94367(14) 0.66168(15) 0.37564(12) 0.0223(5) Uani 1.0 4 d
C18 C 0.89169(14) 0.71302(17) 0.39460(13) 0.0267(5) Uani 1.0 4 d
C19 C 0.91424(18) 0.80277(19) 0.42601(14) 0.0352(6) Uani 1.0 4 d
C20 C 0.98582(18) 0.84115(18) 0.43782(15) 0.0365(7) Uani 1.0 4 d
C21 C 1.03737(16) 0.79042(17) 0.41935(14) 0.0311(6) Uani 1.0 4 d
C22 C 1.01711(14) 0.70022(16) 0.38816(13) 0.0247(5) Uani 1.0 4 d
C23 C 0.81125(16) 0.6745(3) 0.37788(16) 0.0329(6) Uani 1.0 4 d
C24 C 1.07213(16) 0.64745(19) 0.36573(16) 0.0311(6) Uani 1.0 4 d
C25 C 0.74188(16) 0.5089(2) 0.20028(16) 0.0341(6) Uani 1.0 4 d
C26 C 0.91775(18) 0.4964(2) 0.17666(16) 0.0334(6) Uani 1.0 4 d
C27A C 0.6714(7) 0.1533(8) 0.3710(5) 0.0222(17) Uani 0.5416 4 d
C27B C 0.6821(8) 0.1398(10) 0.3952(6) 0.022(2) Uani 0.4584 4 d
C28A C 0.6677(4) 0.1374(4) 0.2939(3) 0.0327(11) Uani 0.5416 4 d
C28B C 0.7016(4) 0.1046(4) 0.4748(4) 0.0294(12) Uani 0.4584 4 d
C29A C 0.7554(3) 0.1285(4) 0.4318(4) 0.0302(10) Uani 0.5416 4 d
C29B C 0.7548(4) 0.1290(5) 0.3813(4) 0.0294(12) Uani 0.4584 4 d
C30A C 0.6114(4) 0.0890(4) 0.3800(4) 0.0311(12) Uani 0.5416 4 d
C30B C 0.6129(4) 0.0786(5) 0.3375(6) 0.0377(15) Uani 0.4584 4 d
C31A C 0.6864(5) 0.0351(5) 0.2850(4) 0.0412(15) Uani 0.5416 4 d
C31B C 0.7272(6) 0.0002(6) 0.4836(5) 0.0324(16) Uani 0.4584 4 d
C32A C 0.7692(4) 0.0103(4) 0.3441(5) 0.0380(13) Uani 0.5416 4 d
C32B C 0.8003(5) -0.0087(5) 0.4693(4) 0.0296(13) Uani 0.4584 4 d
C33A C 0.7745(4) 0.0245(5) 0.4227(5) 0.0329(13) Uani 0.5416 4 d
C33B C 0.7799(4) 0.0249(5) 0.3889(6) 0.0276(15) Uani 0.4584 4 d
C34A C 0.7145(5) -0.0393(5) 0.4315(4) 0.0377(14) Uani 0.5416 4 d
C34B C 0.7135(5) -0.0350(5) 0.3322(5) 0.0437(17) Uani 0.4584 4 d
C35A C 0.6302(6) -0.0154(7) 0.3713(6) 0.0355(18) Uani 0.5416 4 d
C35B C 0.6404(6) -0.0247(7) 0.3464(7) 0.039(3) Uani 0.4584 4 d
C36A C 0.6258(5) -0.0293(5) 0.2938(5) 0.0443(15) Uani 0.5416 4 d
C36B C 0.6604(5) -0.0586(5) 0.4257(5) 0.0427(16) Uani 0.4584 4 d
C37 C 0.62586(15) 0.58246(19) 0.33505(14) 0.0300(6) Uani 1.0 4 d
C38 C 0.60522(15) 0.6750(2) 0.33718(14) 0.0322(6) Uani 1.0 4 d
C39 C 0.56100(15) 0.69781(19) 0.37506(15) 0.0322(6) Uani 1.0 4 d
C40 C 0.53925(15) 0.62616(18) 0.40897(14) 0.0292(6) Uani 1.0 4 d
C41 C 0.56294(13) 0.53424(18) 0.40532(13) 0.0253(5) Uani 1.0 4 d
C42 C 0.54400(15) 0.45259(18) 0.44223(14) 0.0266(5) Uani 1.0 4 d
C43 C 0.56405(14) 0.28829(16) 0.47028(14) 0.0244(5) Uani 1.0 4 d
C44 C 0.61583(14) 0.26911(17) 0.54549(14) 0.0277(5) Uani 1.0 4 d
C45 C 0.59948(18) 0.1931(2) 0.58077(18) 0.0390(7) Uani 1.0 4 d
C46 C 0.53331(19) 0.1372(2) 0.5433(2) 0.0428(8) Uani 1.0 4 d
C47 C 0.48223(19) 0.1568(3) 0.4693(2) 0.0448(8) Uani 1.0 4 d
C48 C 0.49637(15) 0.2325(2) 0.43190(15) 0.0342(6) Uani 1.0 4 d
C49 C 0.68883(18) 0.3284(3) 0.58696(18) 0.0406(7) Uani 1.0 4 d
C50 C 0.44292(19) 0.2508(4) 0.35088(18) 0.0548(10) Uani 1.0 4 d
C51 C 0.75461(15) 0.4049(2) 0.42313(16) 0.0293(6) Uani 1.0 4 d
C52 C 0.57902(18) 0.3664(3) 0.25965(16) 0.0397(7) Uani 1.0 4 d
H1 H 0.8225(15) 0.6959(18) 0.0710(15) 0.024(7) Uiso 1.0 4 d
H2 H 0.7379(17) 0.6975(19) 0.0746(16) 0.032(8) Uiso 1.0 4 d
H3 H 0.7276(17) 0.765(2) 0.1851(16) 0.035(8) Uiso 1.0 4 d
H4 H 0.8072(16) 0.8082(18) 0.2522(16) 0.025(7) Uiso 1.0 4 d
H5 H 0.9380(17) 0.803(2) 0.2498(17) 0.035(8) Uiso 1.0 4 d
H6 H 0.9447(15) 0.7600(18) 0.1769(14) 0.024(7) Uiso 1.0 4 d
H7 H 0.7409(15) 0.8257(17) -0.0067(15) 0.023(7) Uiso 1.0 4 d
H8 H 0.6688(16) 0.8571(18) 0.0638(15) 0.025(7) Uiso 1.0 4 d
H9 H 0.7078(16) 0.951(2) 0.0508(16) 0.032(8) Uiso 1.0 4 d
H10 H 0.7268(17) 0.934(2) 0.1790(16) 0.036(8) Uiso 1.0 4 d
H11 H 0.8669(18) 0.961(2) 0.2407(17) 0.042(9) Uiso 1.0 4 d
H12 H 0.8252(16) 1.0156(19) 0.1599(15) 0.028(7) Uiso 1.0 4 d
H13 H 0.9411(16) 0.9317(19) 0.1704(15) 0.027(7) Uiso 1.0 4 d
H14 H 0.8829(16) 0.8479(18) 0.0556(15) 0.027(7) Uiso 1.0 4 d
H15 H 0.8377(17) 0.950(2) 0.0488(16) 0.037(8) Uiso 1.0 4 d
H16 H 0.8331(17) 0.319(2) 0.1957(17) 0.037(8) Uiso 1.0 4 d
H17 H 0.8598(15) 0.1747(18) 0.2582(14) 0.022(7) Uiso 1.0 4 d
H18 H 0.9336(16) 0.174(2) 0.3937(16) 0.031(8) Uiso 1.0 4 d
H19 H 0.9705(17) 0.3210(19) 0.4585(16) 0.032(8) Uiso 1.0 4 d
H20 H 0.9250(17) 0.503(2) 0.4351(16) 0.034(8) Uiso 1.0 4 d
H21 H 1.0067(16) 0.4951(18) 0.4320(15) 0.026(7) Uiso 1.0 4 d
H22 H 0.875(2) 0.838(3) 0.4381(18) 0.050(10) Uiso 1.0 4 d
H23 H 1.0003(18) 0.900(3) 0.4598(17) 0.044(9) Uiso 1.0 4 d
H24 H 1.0860(17) 0.819(2) 0.4270(16) 0.033(8) Uiso 1.0 4 d
H25 H 0.8100(17) 0.615(2) 0.3990(16) 0.031(8) Uiso 1.0 4 d
H26 H 0.785(2) 0.717(3) 0.3982(19) 0.055(10) Uiso 1.0 4 d
H27 H 0.778(2) 0.667(3) 0.322(2) 0.052(10) Uiso 1.0 4 d
H28 H 1.093(2) 0.591(3) 0.3977(19) 0.055(10) Uiso 1.0 4 d
H29 H 1.047(2) 0.630(3) 0.313(2) 0.052(10) Uiso 1.0 4 d
H30 H 1.1221(17) 0.686(2) 0.3770(16) 0.035(8) Uiso 1.0 4 d
H31 H 0.732(3) 0.477(3) 0.154(3) 0.062(11) Uiso 1.0 4 d
H32 H 0.731(2) 0.464(3) 0.234(2) 0.065(11) Uiso 1.0 4 d
H33 H 0.705(3) 0.560(3) 0.185(2) 0.067(11) Uiso 1.0 4 d
H34 H 0.941(2) 0.545(3) 0.160(2) 0.062(11) Uiso 1.0 4 d
H35 H 0.954(2) 0.441(3) 0.196(2) 0.059(10) Uiso 1.0 4 d
H36 H 0.872(2) 0.478(3) 0.132(2) 0.052(10) Uiso 1.0 4 d
H37A H 0.615(5) 0.149(5) 0.260(4) 0.050(18) Uiso 0.5416 4 d
H37B H 0.649(5) 0.112(5) 0.479(4) 0.038(18) Uiso 0.4584 4 d
H38A H 0.693(4) 0.173(4) 0.283(4) 0.035(17) Uiso 0.5416 4 d
H38B H 0.747(4) 0.150(5) 0.516(4) 0.030(17) Uiso 0.4584 4 d
H39A H 0.792(5) 0.168(6) 0.410(5) 0.03(2) Uiso 0.5416 4 d
H39B H 0.799(5) 0.172(6) 0.432(4) 0.01(2) Uiso 0.4584 4 d
H40A H 0.758(4) 0.138(4) 0.481(4) 0.040(16) Uiso 0.5416 4 d
H40B H 0.742(5) 0.165(5) 0.317(5) 0.04(2) Uiso 0.4584 4 d
H41A H 0.615(4) 0.099(4) 0.436(4) 0.037(16) Uiso 0.5416 4 d
H41B H 0.602(5) 0.100(6) 0.290(5) 0.06(3) Uiso 0.4584 4 d
H42A H 0.545(4) 0.101(4) 0.337(4) 0.024(19) Uiso 0.5416 4 d
H42B H 0.574(5) 0.095(5) 0.357(4) 0.001(16) Uiso 0.4584 4 d
H43A H 0.685(4) 0.021(5) 0.235(4) 0.051(18) Uiso 0.5416 4 d
H43B H 0.735(4) -0.027(4) 0.532(4) 0.026(15) Uiso 0.4584 4 d
H44A H 0.811(5) 0.049(5) 0.339(5) 0.06(3) Uiso 0.5416 4 d
H44B H 0.846(3) 0.022(4) 0.505(3) 0.010(12) Uiso 0.4584 4 d
H45A H 0.788(4) -0.059(5) 0.334(4) 0.06(2) Uiso 0.5416 4 d
H45B H 0.820(4) -0.074(5) 0.481(4) 0.040(18) Uiso 0.4584 4 d
H46A H 0.822(4) 0.013(4) 0.450(4) 0.025(15) Uiso 0.5416 4 d
H46B H 0.832(5) 0.023(6) 0.380(5) 0.05(3) Uiso 0.4584 4 d
H47A H 0.713(8) -0.024(8) 0.463(6) 0.07(5) Uiso 0.5416 4 d
H47B H 0.693(6) -0.005(7) 0.285(7) 0.05(3) Uiso 0.4584 4 d
H48A H 0.715(3) -0.116(4) 0.424(3) 0.030(13) Uiso 0.5416 4 d
H48B H 0.721(6) -0.101(7) 0.331(6) 0.09(3) Uiso 0.4584 4 d
H49A H 0.592(4) -0.055(4) 0.380(4) 0.029(13) Uiso 0.5416 4 d
H49B H 0.603(5) -0.061(6) 0.323(6) 0.05(3) Uiso 0.4584 4 d
H50A H 0.578(4) -0.020(4) 0.261(4) 0.032(15) Uiso 0.5416 4 d
H50B H 0.608(5) -0.051(5) 0.435(5) 0.05(2) Uiso 0.4584 4 d
H51A H 0.638(4) -0.092(5) 0.284(4) 0.049(17) Uiso 0.5416 4 d
H51B H 0.670(4) -0.127(5) 0.437(4) 0.036(17) Uiso 0.4584 4 d
H52 H 0.6566(17) 0.560(2) 0.3098(16) 0.036(8) Uiso 1.0 4 d
H53 H 0.6222(15) 0.7222(19) 0.3126(15) 0.026(7) Uiso 1.0 4 d
H54 H 0.5451(18) 0.765(3) 0.3756(18) 0.047(9) Uiso 1.0 4 d
H55 H 0.5061(17) 0.6381(19) 0.4343(16) 0.032(8) Uiso 1.0 4 d
H56 H 0.5633(14) 0.4696(17) 0.4978(14) 0.017(6) Uiso 1.0 4 d
H57 H 0.4821(15) 0.4495(17) 0.4216(14) 0.022(7) Uiso 1.0 4 d
H58 H 0.6369(18) 0.178(2) 0.6368(18) 0.043(9) Uiso 1.0 4 d
H59 H 0.524(2) 0.087(3) 0.572(2) 0.065(11) Uiso 1.0 4 d
H60 H 0.4376(19) 0.120(3) 0.4416(17) 0.041(9) Uiso 1.0 4 d
H61 H 0.721(3) 0.322(3) 0.563(2) 0.065(12) Uiso 1.0 4 d
H62 H 0.674(3) 0.398(3) 0.590(3) 0.080(13) Uiso 1.0 4 d
H63 H 0.718(2) 0.303(3) 0.637(2) 0.052(10) Uiso 1.0 4 d
H64 H 0.414(3) 0.310(3) 0.341(2) 0.063(12) Uiso 1.0 4 d
H65 H 0.472(3) 0.251(3) 0.322(3) 0.073(12) Uiso 1.0 4 d
H66 H 0.397(3) 0.203(3) 0.328(2) 0.070(12) Uiso 1.0 4 d
H67 H 0.762(2) 0.414(3) 0.381(2) 0.062(11) Uiso 1.0 4 d
H68 H 0.759(2) 0.463(3) 0.445(2) 0.056(10) Uiso 1.0 4 d
H69 H 0.791(2) 0.360(3) 0.454(2) 0.055(10) Uiso 1.0 4 d
H70 H 0.529(4) 0.379(5) 0.238(4) 0.15(3) Uiso 1.0 4 d
H71 H 0.619(3) 0.393(4) 0.251(3) 0.107(17) Uiso 1.0 4 d
H72 H 0.576(4) 0.305(5) 0.234(4) 0.13(2) Uiso 1.0 4 d

loop_
_atom_site_aniso_label
_atom_site_aniso_U_11
_atom_site_aniso_U_22
_atom_site_aniso_U_33
_atom_site_aniso_U_12
_atom_site_aniso_U_13
_atom_site_aniso_U_23
V1 0.0244(2) 0.01931(19) 0.01891(19) -0.00195(15) 0.00665(16) 0.00081(15)
V2 0.0200(2) 0.0310(3) 0.0223(2) 0.00023(16) 0.01149(17) -0.00388(16)
N1 0.0233(10) 0.0241(10) 0.0196(10) -0.0016(8) 0.0071(8) 0.0009(8)
N2 0.0246(10) 0.0200(10) 0.0223(10) -0.0025(8) 0.0076(9) 0.0002(8)
N3 0.0259(10) 0.0164(9) 0.0200(10) -0.0003(8) 0.0082(8) 0.0025(8)
N4 0.0220(10) 0.0332(12) 0.0332(12) -0.0030(9) 0.0160(9) -0.0122(9)
N5 0.0228(10) 0.0319(11) 0.0207(10) 0.0053(8) 0.0103(9) 0.0043(8)
N6 0.0214(10) 0.0247(10) 0.0237(10) 0.0037(8) 0.0110(9) 0.0007(8)
C1 0.0212(11) 0.0202(11) 0.0191(11) 0.0012(9) 0.0080(9) 0.0028(9)
C2 0.0239(11) 0.0238(12) 0.0196(11) 0.0006(10) 0.0071(10) -0.0009(9)
C3 0.0268(12) 0.0275(12) 0.0206(12) 0.0022(10) 0.0122(10) 0.0025(10)
C4 0.0219(11) 0.0234(12) 0.0205(12) 0.0017(9) 0.0075(10) 0.0025(9)
C5 0.0266(12) 0.0294(13) 0.0170(11) 0.0013(10) 0.0084(10) 0.0021(10)
C6 0.0234(12) 0.0344(14) 0.0253(13) 0.0081(11) 0.0083(11) 0.0071(11)
C7 0.0321(13) 0.0297(13) 0.0277(13) 0.0120(11) 0.0169(11) 0.0030(10)
C8 0.0417(15) 0.0222(12) 0.0252(13) 0.0030(11) 0.0134(12) 0.0018(10)
C9 0.0277(12) 0.0240(12) 0.0236(12) -0.0010(10) 0.0104(10) 0.0031(10)
C10 0.0277(12) 0.0268(13) 0.0232(12) 0.0018(10) 0.0107(11) 0.0041(10)
C11 0.0302(13) 0.0260(13) 0.0261(13) -0.0057(10) 0.0096(11) -0.0017(10)
C12 0.0300(13) 0.0222(12) 0.0296(13) -0.0057(10) 0.0120(11) -0.0027(10)
C13 0.0277(12) 0.0193(11) 0.0320(13) -0.0007(10) 0.0142(11) 0.0044(10)
C14 0.0236(12) 0.0247(12) 0.0244(12) -0.0005(9) 0.0106(10) 0.0035(10)
C15 0.0204(11) 0.0220(11) 0.0219(11) -0.0015(9) 0.0091(10) 0.0027(9)
C16 0.0259(12) 0.0217(12) 0.0182(11) -0.0010(9) 0.0068(10) 0.0027(9)
C17 0.0280(12) 0.0182(11) 0.0170(11) 0.0009(9) 0.0068(10) 0.0030(9)
C18 0.0304(13) 0.0265(12) 0.0191(12) 0.0048(10) 0.0076(10) 0.0029(9)
C19 0.0453(16) 0.0282(13) 0.0256(13) 0.0148(12) 0.0100(12) 0.0032(11)
C20 0.0529(18) 0.0188(12) 0.0247(13) 0.0022(12) 0.0059(13) -0.0004(10)
C21 0.0374(14) 0.0229(12) 0.0246(13) -0.0071(11) 0.0066(11) 0.0021(10)
C22 0.0281(12) 0.0210(11) 0.0206(11) -0.0012(9) 0.0070(10) 0.0031(9)
C23 0.0331(14) 0.0394(16) 0.0297(14) 0.0056(12) 0.0172(12) 0.0037(12)
C24 0.0274(13) 0.0330(14) 0.0309(14) -0.0050(11) 0.0113(12) -0.0004(12)
C25 0.0286(14) 0.0315(14) 0.0327(15) -0.0058(11) 0.0054(12) 0.0024(12)
C26 0.0405(16) 0.0310(14) 0.0300(14) 0.0056(12) 0.0171(13) 0.0021(12)
C27A 0.021(4) 0.019(4) 0.023(5) 0.004(3) 0.007(4) -0.000(4)
C27B 0.021(5) 0.021(5) 0.025(6) 0.001(3) 0.010(5) -0.002(4)
C28A 0.048(4) 0.028(3) 0.030(3) 0.010(3) 0.024(3) -0.003(2)
C28B 0.037(3) 0.026(3) 0.034(3) 0.005(3) 0.024(3) 0.000(3)
C29A 0.032(3) 0.022(3) 0.036(3) -0.0003(19) 0.014(3) -0.004(2)
C29B 0.026(3) 0.028(3) 0.039(4) 0.004(3) 0.020(3) 0.005(3)
C30A 0.024(3) 0.024(3) 0.048(4) -0.002(2) 0.019(3) -0.005(3)
C30B 0.031(4) 0.031(4) 0.043(5) 0.002(3) 0.009(4) -0.007(4)
C31A 0.068(5) 0.030(3) 0.029(3) 0.017(3) 0.025(3) -0.000(3)
C31B 0.048(4) 0.024(3) 0.035(4) 0.004(3) 0.029(4) -0.003(3)
C32A 0.045(4) 0.030(3) 0.049(4) 0.012(3) 0.030(4) -0.000(3)
C32B 0.038(4) 0.020(3) 0.034(4) 0.003(3) 0.019(4) 0.003(3)
C33A 0.026(3) 0.029(3) 0.033(4) 0.010(3) 0.004(3) 0.002(4)
C33B 0.035(4) 0.022(3) 0.031(5) 0.008(3) 0.019(4) 0.004(4)
C34A 0.051(4) 0.027(3) 0.039(4) 0.005(3) 0.022(3) 0.004(3)
C34B 0.064(5) 0.028(4) 0.039(4) 0.011(4) 0.023(4) -0.006(3)
C35A 0.033(4) 0.026(4) 0.052(6) -0.002(3) 0.024(4) -0.006(4)
C35B 0.030(5) 0.019(4) 0.058(9) -0.007(3) 0.012(5) -0.015(5)
C36A 0.051(4) 0.029(3) 0.040(4) 0.007(3) 0.009(4) -0.011(3)
C36B 0.041(4) 0.020(3) 0.075(6) 0.001(3) 0.033(4) 0.001(4)
C37 0.0256(12) 0.0408(15) 0.0242(13) 0.0034(11) 0.0118(11) 0.0059(11)
C38 0.0300(13) 0.0380(15) 0.0252(13) 0.0021(11) 0.0093(11) 0.0093(11)
C39 0.0310(13) 0.0313(14) 0.0290(13) 0.0104(11) 0.0088(11) 0.0084(11)
C40 0.0284(13) 0.0339(14) 0.0277(13) 0.0107(11) 0.0148(11) 0.0070(11)
C41 0.0210(11) 0.0332(13) 0.0213(11) 0.0062(10) 0.0092(10) 0.0048(10)
C42 0.0269(13) 0.0307(13) 0.0256(13) 0.0069(10) 0.0150(11) 0.0028(10)
C43 0.0259(12) 0.0237(12) 0.0310(13) 0.0028(9) 0.0194(11) -0.0028(10)
C44 0.0273(12) 0.0246(12) 0.0324(13) 0.0061(10) 0.0144(11) 0.0047(10)
C45 0.0421(16) 0.0313(14) 0.0524(19) 0.0110(12) 0.0291(15) 0.0135(13)
C46 0.0538(19) 0.0270(14) 0.067(3) 0.0029(13) 0.0449(18) 0.0061(14)
C47 0.0466(18) 0.0406(17) 0.066(3) -0.0190(14) 0.0418(18) -0.0197(16)
C48 0.0299(13) 0.0443(16) 0.0375(15) -0.0099(12) 0.0232(12) -0.0116(12)
C49 0.0305(15) 0.0491(18) 0.0331(16) -0.0003(13) 0.0063(13) 0.0101(14)
C50 0.0328(16) 0.097(4) 0.0371(17) -0.0269(19) 0.0180(15) -0.0178(19)
C51 0.0242(12) 0.0331(15) 0.0292(14) 0.0005(11) 0.0107(11) -0.0044(12)
C52 0.0286(15) 0.065(3) 0.0248(14) -0.0034(14) 0.0109(12) -0.0079(13)

loop_
_atom_type_symbol
_atom_type_description
_atom_type_scat_dispersion_real
_atom_type_scat_dispersion_imag
_atom_type_scat_source
C C 0.0033 0.0016
;
International Tables for Crystallography
(1992, Vol. C, Tables 4.2.6.8 and 6.1.1.4)
;
H H 0.0000 0.0000
;
International Tables for Crystallography
(1992, Vol. C, Table 6.1.1.4)
;
N N 0.0061 0.0033
;
International Tables for Crystallography
(1992, Vol. C, Tables 4.2.6.8 and 6.1.1.4)
;
V V 0.3005 0.5294
;
International Tables for Crystallography
(1992, Vol. C, Tables 4.2.6.8 and 6.1.1.4)
;

loop_
_geom_angle_atom_site_label_1
_geom_angle_atom_site_label_2
_geom_angle_atom_site_label_3
_geom_angle
_geom_angle_publ_flag
N1 V1 N2 177.73(8) yes
N1 V1 N3 99.65(10) yes
N1 V1 C25 96.93(11) yes
N1 V1 C26 95.95(13) yes
N2 V1 N3 78.08(9) yes
N2 V1 C25 84.25(10) yes
N2 V1 C26 85.21(12) yes
N3 V1 C25 118.11(12) yes
N3 V1 C26 120.02(12) yes
C25 V1 C26 116.81(13) yes
N4 V2 N5 176.98(11) yes
N4 V2 N6 99.91(12) yes
N4 V2 C51 96.79(11) yes
N4 V2 C52 96.54(13) yes
N5 V2 N6 77.41(9) yes
N5 V2 C51 85.80(11) yes
N5 V2 C52 83.75(12) yes
N6 V2 C51 119.74(13) yes
N6 V2 C52 120.52(14) yes
C51 V2 C52 114.31(14) yes
V1 N1 C1 176.36(15) yes
V1 N2 C11 128.29(17) yes
V1 N2 C15 113.56(15) yes
C11 N2 C15 118.2(2) yes
V1 N3 C16 122.17(15) yes
V1 N3 C17 125.65(14) yes
C16 N3 C17 112.10(18) yes
V2 N4 C27A 167.0(5) yes
V2 N4 C27B 174.3(4) yes
V2 N5 C37 128.3(2) yes
V2 N5 C41 113.61(17) yes
C37 N5 C41 118.1(3) yes
V2 N6 C42 122.62(19) yes
V2 N6 C43 125.49(18) yes
C42 N6 C43 111.9(3) yes
N1 C1 C2 108.48(18) yes
N1 C1 C3 110.4(3) yes
N1 C1 C4 110.49(18) yes
C2 C1 C3 109.18(19) yes
C2 C1 C4 109.0(3) yes
C3 C1 C4 109.3(2) yes
C1 C2 C5 109.64(19) yes
C1 C3 C7 109.8(3) yes
C1 C4 C9 109.44(18) yes
C2 C5 C6 109.5(3) yes
C2 C5 C10 109.14(19) yes
C6 C5 C10 109.3(3) yes
C5 C6 C7 109.7(2) yes
C3 C7 C6 109.5(2) yes
C3 C7 C8 109.7(2) yes
C6 C7 C8 109.5(3) yes
C7 C8 C9 109.4(3) yes
C4 C9 C8 109.7(3) yes
C4 C9 C10 109.2(2) yes
C8 C9 C10 110.1(2) yes
C5 C10 C9 109.4(3) yes
N2 C11 C12 123.1(3) yes
C11 C12 C13 118.1(3) yes
C12 C13 C14 119.3(3) yes
C13 C14 C15 119.1(3) yes
N2 C15 C14 122.2(2) yes
N2 C15 C16 114.6(2) yes
C14 C15 C16 123.2(2) yes
N3 C16 C15 111.5(2) yes
N3 C17 C18 120.0(3) yes
N3 C17 C22 119.8(3) yes
C18 C17 C22 120.2(3) yes
C17 C18 C19 119.0(3) yes
C17 C18 C23 120.7(3) yes
C19 C18 C23 120.2(3) yes
C18 C19 C20 121.0(3) yes
C19 C20 C21 120.1(3) yes
C20 C21 C22 120.6(3) yes
C17 C22 C21 119.1(3) yes
C17 C22 C24 120.8(3) yes
C21 C22 C24 120.1(3) yes
N4 C27A C28A 112.5(7) yes
N4 C27A C29A 107.4(7) yes
N4 C27A C30A 109.7(10) yes
C28A C27A C29A 109.0(10) yes
C28A C27A C30A 109.4(7) yes
C29A C27A C30A 108.9(7) yes
N4 C27B C28B 113.3(9) yes
N4 C27B C29B 107.4(9) yes
N4 C27B C30B 108.6(7) yes
C28B C27B C29B 109.7(8) yes
C28B C27B C30B 108.3(10) yes
C29B C27B C30B 109.4(9) yes
C27A C28A C31A 110.6(6) yes
C27B C28B C31B 110.2(8) yes
C27A C29A C33A 109.6(6) yes
C27B C29B C33B 110.0(8) yes
C27A C30A C35A 109.8(9) yes
C27B C30B C35B 108.5(7) yes
C28A C31A C32A 109.9(5) yes
C28A C31A C36A 109.3(7) yes
C32A C31A C36A 109.4(6) yes
C28B C31B C32B 108.6(7) yes
C28B C31B C36B 109.3(6) yes
C32B C31B C36B 108.6(8) yes
C31A C32A C33A 109.6(7) yes
C31B C32B C33B 110.1(6) yes
C29A C33A C32A 109.4(6) yes
C29A C33A C34A 109.2(7) yes
C32A C33A C34A 109.3(6) yes
C29B C33B C32B 108.6(8) yes
C29B C33B C34B 110.4(6) yes
C32B C33B C34B 109.8(7) yes
C33A C34A C35A 109.9(7) yes
C33B C34B C35B 108.6(8) yes
C30A C35A C34A 109.3(7) yes
C30A C35A C36A 109.0(8) yes
C34A C35A C36A 109.3(9) yes
C30B C35B C34B 110.7(9) yes
C30B C35B C36B 109.5(10) yes
C34B C35B C36B 109.7(7) yes
C31A C36A C35A 109.7(6) yes
C31B C36B C35B 110.5(8) yes
N5 C37 C38 122.8(3) yes
C37 C38 C39 119.1(3) yes
C38 C39 C40 118.5(3) yes
C39 C40 C41 119.4(3) yes
N5 C41 C40 122.2(3) yes
N5 C41 C42 114.8(3) yes
C40 C41 C42 123.0(3) yes
N6 C42 C41 111.5(3) yes
N6 C43 C44 119.8(2) yes
N6 C43 C48 120.1(3) yes
C44 C43 C48 120.1(3) yes
C43 C44 C45 119.0(3) yes
C43 C44 C49 120.4(3) yes
C45 C44 C49 120.6(3) yes
C44 C45 C46 121.3(3) yes
C45 C46 C47 119.4(4) yes
C46 C47 C48 121.1(3) yes
C43 C48 C47 119.1(3) yes
C43 C48 C50 119.9(3) yes
C47 C48 C50 120.9(3) yes
C1 C2 H1 108.5(13) no
C1 C2 H2 107.5(18) no
C5 C2 H1 111.4(16) no
C5 C2 H2 111.8(15) no
H1 C2 H2 108(3) no
C1 C3 H3 108.5(19) no
C1 C3 H4 107.5(19) no
C7 C3 H3 110.7(15) no
C7 C3 H4 110.2(16) no
H3 C3 H4 110(3) no
C1 C4 H5 108(2) no
C1 C4 H6 108.4(14) no
C9 C4 H5 112.6(17) no
C9 C4 H6 110.5(16) no
H5 C4 H6 108(3) no
C2 C5 H7 110.4(14) no
C6 C5 H7 108.6(17) no
C10 C5 H7 109.9(17) no
C5 C6 H8 111.2(19) no
C5 C6 H9 107(2) no
C7 C6 H8 108.8(18) no
C7 C6 H9 111.8(16) no
H8 C6 H9 109(3) no
C3 C7 H10 108.4(18) no
C6 C7 H10 108.7(14) no
C8 C7 H10 111.0(16) no
C7 C8 H11 108(2) no
C7 C8 H12 106.5(16) no
C9 C8 H11 111(2) no
C9 C8 H12 112(2) no
H11 C8 H12 109(3) no
C4 C9 H13 110.5(15) no
C8 C9 H13 109.6(18) no
C10 C9 H13 107.7(18) no
C5 C10 H14 109.0(15) no
C5 C10 H15 109.2(16) no
C9 C10 H14 110.0(14) no
C9 C10 H15 108.1(16) no
H14 C10 H15 111(3) no
N2 C11 H16 117.7(16) no
C12 C11 H16 119.1(16) no
C11 C12 H17 117.7(15) no
C13 C12 H17 124.2(15) no
C12 C13 H18 120.9(17) no
C14 C13 H18 119.8(16) no
C13 C14 H19 123.0(16) no
C15 C14 H19 117.8(16) no
N3 C16 H20 112.1(16) no
N3 C16 H21 112.9(17) no
C15 C16 H20 109.2(16) no
C15 C16 H21 108.0(15) no
H20 C16 H21 103(3) no
C18 C19 H22 116.8(19) no
C20 C19 H22 122.1(19) no
C19 C20 H23 120(3) no
C21 C20 H23 120(3) no
C20 C21 H24 118.4(19) no
C22 C21 H24 120.9(19) no
C18 C23 H25 116.7(17) no
C18 C23 H26 109(2) no
C18 C23 H27 111(3) no
H25 C23 H26 104(4) no
H25 C23 H27 106(3) no
H26 C23 H27 110(3) no
C22 C24 H28 110(3) no
C22 C24 H29 113(3) no
C22 C24 H30 111.4(19) no
H28 C24 H29 110(3) no
H28 C24 H30 103(3) no
H29 C24 H30 109(3) no
V1 C25 H31 100(3) no
V1 C25 H32 114.5(18) no
V1 C25 H33 116(3) no
H31 C25 H32 110(4) no
H31 C25 H33 104(3) no
H32 C25 H33 110(4) no
V1 C26 H34 115(3) no
V1 C26 H35 118(3) no
V1 C26 H36 99(3) no
H34 C26 H35 111(4) no
H34 C26 H36 103(3) no
H35 C26 H36 109(3) no
C27A C28A H37A 105(6) no
C27A C28A H38A 115(5) no
C31A C28A H37A 108(4) no
C31A C28A H38A 112(6) no
H37A C28A H38A 106(7) no
C27B C28B H37B 105(4) no
C27B C28B H38B 110(4) no
C31B C28B H37B 110(4) no
C31B C28B H38B 112(4) no
H37B C28B H38B 109(6) no
C27A C29A H39A 100(4) no
C27A C29A H40A 109(4) no
C33A C29A H39A 102(5) no
C33A C29A H40A 110(4) no
H39A C29A H40A 124(6) no
C27B C29B H39B 98(5) no
C27B C29B H40B 111(4) no
C33B C29B H39B 111(4) no
C33B C29B H40B 113(4) no
H39B C29B H40B 113(5) no
C27A C30A H41A 110(3) no
C27A C30A H42A 116(4) no
C35A C30A H41A 109(3) no
C35A C30A H42A 106(3) no
H41A C30A H42A 106(5) no
C27B C30B H41B 107(5) no
C27B C30B H42B 96(4) no
C35B C30B H41B 110(6) no
C35B C30B H42B 116(4) no
H41B C30B H42B 117(7) no
C28A C31A H43A 114(4) no
C32A C31A H43A 107(4) no
C36A C31A H43A 108(4) no
C28B C31B H43B 113(4) no
C32B C31B H43B 113(4) no
C36B C31B H43B 104(4) no
C31A C32A H44A 112(4) no
C31A C32A H45A 112(3) no
C33A C32A H44A 110(5) no
C33A C32A H45A 115(4) no
H44A C32A H45A 99(7) no
C31B C32B H44B 115(5) no
C31B C32B H45B 109(5) no
C33B C32B H44B 111(4) no
C33B C32B H45B 115(5) no
H44B C32B H45B 98(5) no
C29A C33A H46A 111(4) no
C32A C33A H46A 102(6) no
C34A C33A H46A 116(5) no
C29B C33B H46B 106(5) no
C32B C33B H46B 110(5) no
C34B C33B H46B 112(5) no
C33A C34A H47A 105(11) no
C33A C34A H48A 121(4) no
C35A C34A H47A 101(10) no
C35A C34A H48A 100(3) no
H47A C34A H48A 117(10) no
C33B C34B H47B 109(6) no
C33B C34B H48B 120(5) no
C33B C34B H51A 169(3) no
C35B C34B H47B 98(8) no
C35B C34B H48B 105(8) no
C35B C34B H51A 61(3) no
H47B C34B H48B 115(9) no
H47B C34B H51A 77(7) no
H48B C34B H51A 64(6) no
C30B C35B H49A 95(3) no
C30B C35B H49B 111(6) no
C30B C35B H50A 78(2) no
C30B C35B H51A 128(3) no
C34B C35B H49A 152(3) no
C34B C35B H49B 116(8) no
C34B C35B H50A 96(3) no
C34B C35B H51A 60(3) no
C36B C35B H49A 48(2) no
C36B C35B H49B 99(8) no
C36B C35B H50A 148(3) no
C36B C35B H51A 122(3) no
H49A C35B H49B 62(9) no
H49A C35B H50A 101(4) no
H49A C35B H51A 114(4) no
H49B C35B H50A 51(7) no
H49B C35B H51A 56(9) no
H50A C35B H51A 55(3) no
C31B C36B H49A 143(3) no
C31B C36B H50B 109(4) no
C31B C36B H51B 111(4) no
C35B C36B H49A 61(4) no
C35B C36B H50B 109(4) no
C35B C36B H51B 119(5) no
H49A C36B H50B 51(6) no
H49A C36B H51B 104(5) no
H50B C36B H51B 99(7) no
N5 C37 H52 112.7(18) no
C38 C37 H52 124.6(18) no
C37 C38 H53 118.9(19) no
C39 C38 H53 122.0(19) no
C38 C39 H54 119(3) no
C40 C39 H54 123(3) no
C39 C40 H55 121.7(16) no
C41 C40 H55 118.9(17) no
N6 C42 H56 111.9(13) no
N6 C42 H57 114.4(14) no
C41 C42 H56 107.6(15) no
C41 C42 H57 107.9(15) no
H56 C42 H57 103(3) no
C44 C45 H58 120.5(18) no
C46 C45 H58 118.1(19) no
C45 C46 H59 117.3(18) no
C47 C46 H59 123.2(18) no
C46 C47 H60 122(2) no
C48 C47 H60 117(2) no
C44 C49 H61 108(2) no
C44 C49 H62 111(3) no
C44 C49 H63 108(2) no
H61 C49 H62 113(4) no
H61 C49 H63 107(4) no
H62 C49 H63 109(3) no
C48 C50 H64 115(3) no
C48 C50 H65 111(2) no
C48 C50 H66 113(3) no
H64 C50 H65 107(4) no
H64 C50 H66 101(3) no
H65 C50 H66 109(4) no
V2 C51 H67 101(2) no
V2 C51 H68 110(3) no
V2 C51 H69 114(3) no
H67 C51 H68 107(4) no
H67 C51 H69 110(4) no
H68 C51 H69 114(3) no
V2 C52 H70 118(5) no
V2 C52 H71 99(3) no
V2 C52 H72 114(3) no
H70 C52 H71 129(6) no
H70 C52 H72 98(6) no
H71 C52 H72 97(6) no
C35B H49A C36B 71(4) no
C35B H49A H50B 124(7) no
C36B H49A H50B 58(6) no
C36B H50B H49A 70(8) no
C34B H51A C35B 59(3) no

loop_
_geom_bond_atom_site_label_1
_geom_bond_atom_site_label_2
_geom_bond_distance
_geom_bond_publ_flag
V1 N1 1.654(3) yes
V1 N2 2.221(3) yes
V1 N3 1.886(3) yes
V1 C25 2.092(4) yes
V1 C26 2.091(5) yes
V2 N4 1.650(3) yes
V2 N5 2.236(3) yes
V2 N6 1.903(3) yes
V2 C51 2.076(4) yes
V2 C52 2.087(4) yes
N1 C1 1.436(3) yes
N2 C11 1.348(4) yes
N2 C15 1.344(3) yes
N3 C16 1.458(3) yes
N3 C17 1.440(3) yes
N4 C27A 1.376(12) yes
N4 C27B 1.561(14) yes
N5 C37 1.354(4) yes
N5 C41 1.345(4) yes
N6 C42 1.452(4) yes
N6 C43 1.432(4) yes
C1 C2 1.548(4) yes
C1 C3 1.536(5) yes
C1 C4 1.543(4) yes
C2 C5 1.538(4) yes
C3 C7 1.534(4) yes
C4 C9 1.540(4) yes
C5 C6 1.539(5) yes
C5 C10 1.542(4) yes
C6 C7 1.533(4) yes
C7 C8 1.532(5) yes
C8 C9 1.530(5) yes
C9 C10 1.533(4) yes
C11 C12 1.385(4) yes
C12 C13 1.391(4) yes
C13 C14 1.384(4) yes
C14 C15 1.387(4) yes
C15 C16 1.502(4) yes
C17 C18 1.405(5) yes
C17 C22 1.405(4) yes
C18 C19 1.400(4) yes
C18 C23 1.504(5) yes
C19 C20 1.376(5) yes
C20 C21 1.388(5) yes
C21 C22 1.400(4) yes
C22 C24 1.504(5) yes
C27A C28A 1.528(13) yes
C27A C29A 1.545(11) yes
C27A C30A 1.527(16) yes
C27B C28B 1.546(13) yes
C27B C29B 1.526(18) yes
C27B C30B 1.561(13) yes
C28A C31A 1.524(9) yes
C28B C31B 1.544(10) yes
C29A C33A 1.550(9) yes
C29B C33B 1.539(9) yes
C30A C35A 1.553(12) yes
C30B C35B 1.540(12) yes
C31A C32A 1.519(9) yes
C31A C36A 1.534(12) yes
C31B C32B 1.537(15) yes
C31B C36B 1.522(10) yes
C32A C33A 1.542(14) yes
C32B C33B 1.549(14) yes
C33A C34A 1.522(12) yes
C33B C34B 1.518(10) yes
C34A C35A 1.540(11) yes
C34B C35B 1.536(18) yes
C35A C36A 1.527(16) yes
C35B C36B 1.532(17) yes
C37 C38 1.376(5) yes
C38 C39 1.395(5) yes
C39 C40 1.383(5) yes
C40 C41 1.392(4) yes
C41 C42 1.501(4) yes
C43 C44 1.404(4) yes
C43 C48 1.403(4) yes
C44 C45 1.397(5) yes
C44 C49 1.506(4) yes
C45 C46 1.382(5) yes
C46 C47 1.383(5) yes
C47 C48 1.402(5) yes
C48 C50 1.497(4) yes
C2 H1 1.01(4) no
C2 H2 1.01(3) no
C3 H3 1.02(3) no
C3 H4 0.95(3) no
C4 H5 0.98(3) no
C4 H6 1.04(3) no
C5 H7 1.02(3) no
C6 H8 0.96(3) no
C6 H9 1.00(3) no
C7 H10 0.99(4) no
C8 H11 1.02(3) no
C8 H12 0.99(3) no
C9 H13 0.98(3) no
C10 H14 0.99(4) no
C10 H15 1.02(3) no
C11 H16 1.01(3) no
C12 H17 0.97(3) no
C13 H18 0.95(3) no
C14 H19 0.98(3) no
C16 H20 1.00(4) no
C16 H21 1.02(3) no
C19 H22 1.00(4) no
C20 H23 0.93(3) no
C21 H24 0.95(4) no
C23 H25 0.94(3) no
C23 H26 0.97(4) no
C23 H27 1.01(4) no
C24 H28 0.99(4) no
C24 H29 0.97(4) no
C24 H30 1.02(4) no
C25 H31 0.96(5) no
C25 H32 1.02(5) no
C25 H33 0.96(4) no
C26 H34 0.96(5) no
C26 H35 1.00(4) no
C26 H36 0.95(3) no
C28A H37A 0.94(7) no
C28A H38A 0.79(8) no
C28B H37B 1.04(9) no
C28B H38B 1.09(6) no
C29A H39A 1.12(10) no
C29A H40A 0.97(8) no
C29B H39B 1.16(7) no
C29B H40B 1.30(9) no
C30A H41A 1.11(8) no
C30A H42A 1.17(6) no
C30B H41B 0.94(10) no
C30B H42B 1.00(11) no
C31A H43A 1.01(8) no
C31B H43B 0.99(7) no
C32A H44A 1.01(10) no
C32A H45A 1.09(8) no
C32B H44B 0.94(5) no
C32B H45B 0.99(7) no
C33A H46A 0.84(6) no
C33B H46B 1.08(11) no
C34A H47A 0.67(14) no
C34A H48A 1.10(6) no
C34B H47B 0.95(11) no
C34B H48B 0.94(10) no
C34B H51A 1.54(6) no
C35B H49A 1.42(8) no
C35B H49B 0.83(8) no
C35B H50A 1.58(6) no
C35B H51A 1.56(8) no
C36B H49A 1.20(5) no
C36B H50B 1.08(10) no
C36B H51B 1.00(7) no
C37 H52 0.98(4) no
C38 H53 0.97(3) no
C39 H54 1.00(4) no
C40 H55 0.98(4) no
C42 H56 1.03(3) no
C42 H57 1.05(3) no
C45 H58 1.04(3) no
C46 H59 0.98(5) no
C47 H60 0.93(3) no
C49 H61 0.93(5) no
C49 H62 1.04(5) no
C49 H63 0.97(4) no
C50 H64 0.97(4) no
C50 H65 0.97(6) no
C50 H66 1.03(4) no
C51 H67 0.93(5) no
C51 H68 0.92(4) no
C51 H69 0.93(4) no
C52 H70 0.87(7) no
C52 H71 0.92(7) no
C52 H72 0.99(6) no
H49A H50B 0.99(11) no

loop_
_geom_contact_atom_site_label_1
_geom_contact_atom_site_label_2
_geom_contact_distance
_geom_contact_publ_flag
_geom_contact_site_symmetry_2
N1 C17 3.038(4) no .
N1 C18 3.566(5) no .
N2 C13 2.778(4) no .
N3 C23 2.892(5) no .
N3 C24 2.890(5) no .
N4 C43 3.053(5) no .
N4 C48 3.594(6) no .
N5 C39 2.788(4) no .
N6 C49 2.878(5) no .
N6 C50 2.870(5) no .
C1 C6 2.948(4) no .
C1 C8 2.947(5) no .
C1 C10 2.950(5) no .
C2 C7 2.945(5) no .
C2 C8 3.552(5) no .
C2 C9 2.945(4) no .
C3 C5 2.945(5) no .
C3 C9 2.937(5) no .
C3 C10 3.548(5) no .
C4 C5 2.948(4) no .
C4 C6 3.547(4) no .
C4 C7 2.941(5) no .
C5 C8 2.946(4) no .
C6 C9 2.932(5) no .
C7 C10 2.944(6) no .
C11 C14 2.719(5) no .
C11 C25 3.380(5) no .
C11 C26 3.366(5) no .
C12 C15 2.739(4) no .
C16 C18 3.254(5) no .
C16 C22 3.245(5) no .
C16 C23 3.502(5) no .
C16 C24 3.479(5) no .
C17 C20 2.789(4) no .
C18 C21 2.792(5) no .
C19 C22 2.791(5) no .
C27A C32A 2.952(16) no .
C27A C34A 2.953(13) no .
C27A C36A 2.941(13) no .
C27B C32B 2.941(15) no .
C27B C34B 2.961(17) no .
C27B C36B 2.949(16) no .
C28A C33A 2.932(9) no .
C28A C34A 3.530(10) no .
C28A C35A 2.931(13) no .
C28A C52 3.579(8) no .
C28B C33B 2.950(14) no .
C28B C34B 3.561(12) no .
C28B C35B 2.937(13) no .
C28B C44 3.484(8) no .
C29A C31A 2.939(9) no .
C29A C35A 2.942(11) no .
C29A C36A 3.543(9) no .
C29B C31B 2.959(13) no .
C29B C35B 2.925(12) no .
C29B C36B 3.532(12) no .
C30A C31A 2.936(13) no .
C30A C32A 3.544(13) no .
C30A C33A 2.947(11) no .
C30A C48 3.460(9) no .
C30B C31B 2.961(11) no .
C30B C32B 3.552(9) no .
C30B C33B 2.945(11) no .
C31A C34A 2.930(11) no .
C31B C34B 2.963(14) no .
C32A C35A 2.932(16) no .
C32B C35B 2.921(12) no .
C33A C36A 2.933(9) no .
C33B C36B 2.921(15) no .
C37 C40 2.724(5) no .
C37 C51 3.393(5) no .
C37 C52 3.356(6) no .
C38 C41 2.732(5) no .
C42 C44 3.220(4) no .
C42 C48 3.232(5) no .
C42 C49 3.442(5) no .
C42 C50 3.472(6) no .
C43 C46 2.798(5) no .
C44 C47 2.787(5) no .
C45 C48 2.785(5) no .
C6 C40 3.544(4) no 4_564
C6 C41 3.543(4) no 4_564
C8 C24 3.593(5) no 2_755
C13 C29B 3.562(9) no .
C23 C37 3.464(6) no .
C23 C38 3.599(6) no .
C24 C8 3.593(5) no 2_745
C29B C13 3.562(9) no .
C37 C23 3.464(6) no .
C38 C23 3.599(6) no .
C40 C6 3.544(4) no 4_565
C41 C6 3.543(4) no 4_565
V1 H16 3.30(3) no .
V1 H20 3.59(3) no .
V1 H27 3.26(5) no .
V1 H29 3.36(4) no .
V2 H52 3.23(3) no .
V2 H61 3.38(4) no .
V2 H65 3.20(4) no .
N1 H1 2.61(3) no .
N1 H2 2.59(3) no .
N1 H3 2.63(3) no .
N1 H4 2.62(3) no .
N1 H5 2.62(3) no .
N1 H6 2.65(3) no .
N1 H27 3.13(5) no .
N1 H29 3.42(4) no .
N1 H31 3.16(4) no .
N1 H33 2.85(5) no .
N1 H34 2.81(5) no .
N1 H36 3.04(4) no .
N2 H17 3.25(3) no .
N2 H19 3.25(3) no .
N2 H20 3.05(3) no .
N2 H21 3.08(3) no .
N2 H31 3.10(4) no .
N2 H32 2.74(4) no .
N2 H35 2.77(5) no .
N2 H36 3.22(4) no .
N3 H25 2.87(4) no .
N3 H27 2.91(4) no .
N3 H28 2.93(4) no .
N3 H29 2.82(5) no .
N3 H32 3.59(4) no .
N4 H37A 2.60(7) no .
N4 H37B 2.77(8) no .
N4 H38A 2.58(8) no .
N4 H38B 2.80(6) no .
N4 H39A 2.60(9) no .
N4 H39B 2.63(8) no .
N4 H40A 2.55(6) no .
N4 H40B 2.72(10) no .
N4 H41A 2.63(7) no .
N4 H41B 2.65(9) no .
N4 H42A 2.79(6) no .
N4 H42B 2.56(7) no .
N4 H61 3.44(4) no .
N4 H65 3.13(4) no .
N4 H67 3.12(4) no .
N4 H68 3.56(4) no .
N4 H69 2.80(4) no .
N4 H70 3.39(6) no .
N4 H71 3.17(5) no .
N4 H72 2.78(6) no .
N5 H53 3.25(3) no .
N5 H55 3.26(4) no .
N5 H56 3.08(4) no .
N5 H57 3.09(4) no .
N5 H67 3.16(5) no .
N5 H68 2.68(4) no .
N5 H70 3.02(6) no .
N5 H71 3.00(6) no .
N6 H61 2.84(4) no .
N6 H62 2.86(4) no .
N6 H64 2.95(4) no .
N6 H65 2.77(4) no .
N6 H68 3.56(4) no .
N6 H70 3.58(7) no .
C1 H7 3.41(3) no .
C1 H8 3.27(3) no .
C1 H10 3.36(3) no .
C1 H11 3.29(3) no .
C1 H13 3.37(3) no .
C1 H14 3.26(4) no .
C1 H34 3.60(4) no .
C2 H3 2.71(4) no .
C2 H4 3.32(4) no .
C2 H5 3.35(3) no .
C2 H6 2.71(3) no .
C2 H8 2.72(3) no .
C2 H9 3.36(3) no .
C2 H14 2.69(4) no .
C2 H15 3.39(3) no .
C3 H1 3.38(4) no .
C3 H2 2.70(3) no .
C3 H5 2.70(3) no .
C3 H6 3.41(4) no .
C3 H8 2.69(3) no .
C3 H9 3.39(3) no .
C3 H11 2.70(3) no .
C3 H12 3.34(3) no .
C3 H27 3.12(4) no .
C4 H1 2.71(3) no .
C4 H2 3.38(3) no .
C4 H3 3.39(4) no .
C4 H4 2.66(4) no .
C4 H11 2.73(4) no .
C4 H12 3.39(3) no .
C4 H14 2.69(3) no .
C4 H15 3.38(3) no .
C4 H29 3.55(3) no .
C5 H3 3.29(4) no .
C5 H6 3.29(3) no .
C5 H10 3.37(4) no .
C5 H12 3.26(3) no .
C5 H13 3.35(3) no .
C6 H1 3.40(3) no .
C6 H2 2.74(3) no .
C6 H3 2.72(4) no .
C6 H4 3.33(3) no .
C6 H11 3.37(3) no .
C6 H12 2.66(3) no .
C6 H14 3.37(4) no .
C6 H15 2.70(4) no .
C7 H2 3.29(3) no .
C7 H5 3.28(3) no .
C7 H7 3.39(3) no .
C7 H13 3.35(4) no .
C7 H15 3.26(4) no .
C8 H3 3.40(3) no .
C8 H4 2.68(3) no .
C8 H5 2.74(3) no .
C8 H6 3.42(3) no .
C8 H8 3.33(3) no .
C8 H9 2.71(3) no .
C8 H14 3.37(4) no .
C8 H15 2.69(4) no .
C9 H1 3.29(3) no .
C9 H4 3.23(4) no .
C9 H7 3.40(3) no .
C9 H9 3.25(3) no .
C9 H10 3.37(4) no .
C10 H1 2.73(3) no .
C10 H2 3.40(3) no .
C10 H5 3.38(3) no .
C10 H6 2.71(3) no .
C10 H8 3.36(4) no .
C10 H9 2.67(3) no .
C10 H11 3.40(4) no .
C10 H12 2.72(3) no .
C11 H18 3.25(3) no .
C11 H31 3.26(4) no .
C11 H32 3.12(4) no .
C11 H35 3.03(5) no .
C11 H36 3.39(4) no .
C12 H19 3.30(3) no .
C13 H16 3.29(3) no .
C14 H17 3.30(3) no .
C14 H20 2.78(3) no .
C14 H21 2.76(3) no .
C15 H16 3.21(3) no .
C15 H18 3.25(3) no .
C15 H32 3.51(4) no .
C16 H19 2.69(3) no .
C16 H25 3.10(4) no .
C16 H28 3.08(4) no .
C17 H4 3.37(3) no .
C17 H5 3.18(4) no .
C17 H20 2.64(3) no .
C17 H21 2.66(3) no .
C17 H22 3.31(4) no .
C17 H24 3.29(3) no .
C17 H25 2.84(4) no .
C17 H26 3.32(5) no .
C17 H27 2.82(4) no .
C17 H28 2.84(4) no .
C17 H29 2.78(5) no .
C17 H30 3.38(4) no .
C18 H4 2.90(3) no .
C18 H20 3.07(3) no .
C18 H23 3.25(3) no .
C19 H4 3.14(3) no .
C19 H24 3.24(4) no .
C19 H25 3.21(3) no .
C19 H26 2.55(4) no .
C19 H27 3.14(3) no .
C20 H5 3.49(4) no .
C21 H5 3.05(3) no .
C21 H22 3.32(4) no .
C21 H28 3.12(4) no .
C21 H29 3.17(4) no .
C21 H30 2.59(4) no .
C22 H5 2.88(3) no .
C22 H21 3.07(3) no .
C22 H23 3.26(4) no .
C23 H4 3.12(3) no .
C23 H20 3.10(3) no .
C23 H22 2.64(3) no .
C24 H5 3.37(3) no .
C24 H21 3.07(3) no .
C24 H24 2.69(3) no .
C25 H16 3.23(3) no .
C25 H27 3.16(4) no .
C25 H36 3.33(5) no .
C26 H1 3.51(3) no .
C26 H16 3.10(4) no .
C26 H29 3.32(3) no .
C26 H31 3.34(5) no .
C27A H43A 3.41(8) no .
C27A H44A 3.33(10) no .
C27A H46A 3.25(6) no .
C27A H47A 3.00(11) no .
C27A H72 3.31(6) no .
C27B H43B 3.41(7) no .
C27B H44B 3.33(5) no .
C27B H46B 3.42(11) no .
C27B H47B 3.08(12) no .
C27B H49A 3.19(6) no .
C27B H49B 3.24(8) no .
C27B H50A 3.39(6) no .
C27B H50B 3.29(9) no .
C28A H39A 2.49(7) no .
C28A H40A 3.34(7) no .
C28A H41A 3.46(9) no .
C28A H42A 2.86(8) no .
C28A H44A 2.74(9) no .
C28A H45A 3.45(7) no .
C28A H72 2.87(6) no .
C28B H39B 2.55(10) no .
C28B H41B 3.32(9) no .
C28B H42B 2.51(7) no .
C28B H44B 2.78(6) no .
C28B H45B 3.35(8) no .
C28B H49A 3.07(5) no .
C28B H50B 2.71(8) no .
C28B H51B 3.37(7) no .
C28B H61 3.49(4) no .
C29A H37A 3.28(6) no .
C29A H38A 2.73(7) no .
C29A H41A 2.73(8) no .
C29A H42A 3.58(6) no .
C29A H44A 2.75(10) no .
C29A H45A 3.52(8) no .
C29A H47A 2.48(12) no .
C29A H48A 3.54(6) no .
C29A H69 3.35(4) no .
C29B H37B 3.38(10) no .
C29B H38B 2.78(9) no .
C29B H41B 2.66(8) no .
C29B H42B 3.26(10) no .
C29B H44B 2.74(5) no .
C29B H45B 3.40(7) no .
C29B H47B 2.58(10) no .
C29B H48B 3.39(10) no .
C29B H69 3.53(4) no .
C30A H37A 2.58(8) no .
C30A H38A 3.20(9) no .
C30A H39A 3.38(9) no .
C30A H40A 2.68(6) no .
C30A H47A 2.47(10) no .
C30A H48A 3.40(6) no .
C30A H65 3.29(4) no .
C30B H37B 2.65(8) no .
C30B H38B 3.47(6) no .
C30B H39B 3.43(8) no .
C30B H40B 2.91(9) no .
C30B H47B 2.49(13) no .
C30B H48B 3.30(11) no .
C30B H50B 2.70(9) no .
C30B H51B 3.43(7) no .
C30B H65 3.52(5) no .
C31A H39A 3.05(7) no .
C31A H42A 3.40(8) no .
C31A H46A 3.16(6) no .
C31A H47A 3.46(13) no .
C31A H48A 3.36(6) no .
C31B H39B 3.19(9) no .
C31B H42B 3.17(7) no .
C31B H46B 3.47(12) no .
C31B H48B 3.33(12) no .
C31B H49B 3.14(8) no .
C32A H37A 3.28(7) no .
C32A H38A 2.70(6) no .
C32A H39A 2.54(8) no .
C32A H40A 3.37(8) no .
C32A H47A 3.04(15) no .
C32A H48A 2.88(7) no .
C32B H37B 3.41(9) no .
C32B H38B 2.80(8) no .
C32B H39B 2.67(8) no .
C32B H47B 3.31(11) no .
C32B H48B 2.81(10) no .
C32B H49A 3.57(6) no .
C32B H50B 3.42(9) no .
C32B H51B 2.81(8) no .
C33A H38A 3.28(6) no .
C33A H41A 3.32(8) no .
C33A H43A 3.36(7) no .
C33B H38B 3.38(8) no .
C33B H41B 3.22(8) no .
C33B H43B 3.41(8) no .
C33B H49B 3.23(9) no .
C33B H50A 3.57(6) no .
C33B H51B 3.42(8) no .
C34A H39A 3.40(9) no .
C34A H40A 2.70(6) no .
C34A H41A 2.75(7) no .
C34A H42A 3.51(6) no .
C34A H44A 3.37(10) no .
C34A H45A 2.86(9) no .
C34B H39B 3.52(7) no .
C34B H40B 2.93(7) no .
C34B H41B 2.69(9) no .
C34B H42B 3.43(10) no .
C34B H44B 3.32(5) no .
C34B H45B 2.79(6) no .
C34B H50B 3.44(11) no .
C34B H51B 2.89(9) no .
C35A H37A 3.15(7) no .
C35A H40A 3.26(6) no .
C35A H43A 3.37(9) no .
C35A H45A 3.43(9) no .
C35A H46A 3.26(7) no .
C35B H37B 3.24(8) no .
C35B H40B 3.51(8) no .
C35B H43B 3.32(7) no .
C35B H45B 3.32(6) no .
C35B H46B 3.45(10) no .
C36A H37A 2.60(7) no .
C36A H38A 3.19(7) no .
C36A H41A 3.47(8) no .
C36A H42A 2.77(7) no .
C36A H44A 3.38(9) no .
C36A H45A 2.82(8) no .
C36A H47A 3.02(11) no .
C36A H48A 2.68(5) no .
C36B H37B 2.70(8) no .
C36B H38B 3.47(6) no .
C36B H41B 3.32(9) no .
C36B H42B 2.70(7) no .
C36B H44B 3.33(6) no .
C36B H45B 2.72(7) no .
C36B H47B 3.23(14) no .
C36B H48B 2.68(13) no .
C37 H54 3.28(4) no .
C37 H67 3.32(4) no .
C37 H68 3.01(3) no .
C37 H70 3.50(6) no .
C37 H71 3.15(6) no .
C38 H55 3.29(4) no .
C39 H52 3.30(4) no .
C40 H53 3.28(4) no .
C40 H56 2.75(3) no .
C40 H57 2.79(3) no .
C41 H52 3.15(4) no .
C41 H54 3.31(4) no .
C41 H68 3.56(4) no .
C42 H55 2.71(3) no .
C42 H62 2.97(4) no .
C42 H64 3.13(4) no .
C42 H65 3.59(4) no .
C43 H37B 2.93(8) no .
C43 H41A 3.03(7) no .
C43 H56 2.63(3) no .
C43 H57 2.69(3) no .
C43 H58 3.37(4) no .
C43 H60 3.24(4) no .
C43 H61 2.75(4) no .
C43 H62 2.83(4) no .
C43 H63 3.30(3) no .
C43 H64 2.87(4) no .
C43 H65 2.73(4) no .
C43 H66 3.38(4) no .
C44 H37B 2.80(8) no .
C44 H38B 3.26(8) no .
C44 H41A 3.25(7) no .
C44 H56 3.02(3) no .
C44 H59 3.29(4) no .
C45 H37B 2.83(9) no .
C45 H41A 3.31(8) no .
C45 H60 3.24(3) no .
C45 H61 3.08(5) no .
C45 H62 3.19(5) no .
C45 H63 2.54(4) no .
C46 H37B 3.01(10) no .
C46 H41A 3.19(9) no .
C47 H37B 3.13(9) no .
C47 H41A 2.98(8) no .
C47 H42A 3.44(8) no .
C47 H42B 3.51(10) no .
C47 H58 3.32(3) no .
C47 H64 3.16(4) no .
C47 H65 3.17(5) no .
C47 H66 2.63(4) no .
C48 H37B 3.11(8) no .
C48 H41A 2.90(7) no .
C48 H42A 3.08(7) no .
C48 H42B 3.19(9) no .
C48 H57 3.09(3) no .
C48 H59 3.33(4) no .
C49 H38B 3.32(8) no .
C49 H56 3.00(3) no .
C49 H58 2.72(4) no .
C50 H42A 2.97(7) no .
C50 H42B 3.28(9) no .
C50 H57 3.09(3) no .
C50 H60 2.63(4) no .
C51 H39A 3.47(8) no .
C51 H39B 3.40(8) no .
C51 H52 3.11(3) no .
C51 H61 3.35(5) no .
C51 H71 3.25(4) no .
C52 H37A 3.16(7) no .
C52 H38A 3.39(7) no .
C52 H52 3.07(3) no .
C52 H65 3.24(5) no .
C52 H67 3.27(4) no .
H1 H5 3.58(4) no .
H1 H6 2.50(3) no .
H1 H7 2.46(4) no .
H1 H14 2.52(4) no .
H1 H34 3.03(4) no .
H1 H36 3.30(4) no .
H2 H3 2.50(5) no .
H2 H4 3.55(4) no .
H2 H7 2.46(5) no .
H2 H8 2.57(4) no .
H2 H31 3.53(5) no .
H2 H33 3.21(6) no .
H3 H8 2.53(4) no .
H3 H10 2.40(4) no .
H3 H27 2.83(5) no .
H3 H33 2.94(5) no .
H4 H5 2.49(5) no .
H4 H8 3.56(4) no .
H4 H10 2.38(4) no .
H4 H11 2.50(5) no .
H4 H12 3.57(4) no .
H4 H22 3.37(5) no .
H4 H26 3.39(6) no .
H4 H27 2.64(5) no .
H5 H11 2.58(5) no .
H5 H13 2.44(5) no .
H5 H14 3.60(5) no .
H5 H24 3.39(4) no .
H5 H29 3.09(5) no .
H6 H13 2.44(4) no .
H6 H14 2.50(4) no .
H6 H29 3.14(4) no .
H6 H34 3.07(5) no .
H7 H8 2.40(5) no .
H7 H9 2.35(5) no .
H7 H14 2.42(4) no .
H7 H15 2.42(4) no .
H8 H10 2.33(4) no .
H8 H12 3.52(4) no .
H8 H15 3.59(5) no .
H9 H10 2.44(5) no .
H9 H12 2.48(4) no .
H9 H14 3.58(5) no .
H9 H15 2.47(5) no .
H10 H11 2.39(4) no .
H10 H12 2.36(5) no .
H11 H13 2.43(6) no .
H12 H13 2.42(5) no .
H12 H15 2.51(5) no .
H13 H14 2.37(4) no .
H13 H15 2.35(4) no .
H16 H17 2.33(4) no .
H16 H31 2.82(5) no .
H16 H32 3.16(6) no .
H16 H35 2.87(6) no .
H16 H36 2.85(5) no .
H17 H18 2.43(4) no .
H18 H19 2.39(4) no .
H19 H20 2.70(4) no .
H19 H21 2.68(4) no .
H20 H25 2.52(5) no .
H20 H27 3.55(4) no .
H21 H28 2.44(6) no .
H21 H29 3.39(6) no .
H22 H23 2.37(5) no .
H22 H25 3.35(5) no .
H22 H26 2.29(5) no .
H22 H27 3.29(5) no .
H23 H24 2.31(6) no .
H24 H28 3.31(5) no .
H24 H29 3.38(5) no .
H24 H30 2.38(5) no .
H27 H32 3.28(5) no .
H27 H33 2.89(5) no .
H29 H34 3.06(5) no .
H29 H35 3.47(5) no .
H31 H36 2.87(7) no .
H37A H39A 3.36(9) no .
H37A H42A 2.54(12) no .
H37A H43A 2.42(11) no .
H37A H44A 3.60(11) no .
H37A H70 3.60(10) no .
H37A H71 3.47(8) no .
H37A H72 2.32(9) no .
H37B H39B 3.48(14) no .
H37B H41B 3.49(13) no .
H37B H42B 2.23(10) no .
H37B H43B 2.47(9) no .
H37B H49A 2.96(9) no .
H37B H50B 2.47(10) no .
H37B H51B 3.57(10) no .
H37B H58 3.39(10) no .
H37B H61 3.39(8) no .
H38A H39A 2.37(9) no .
H38A H42A 3.57(12) no .
H38A H43A 2.35(9) no .
H38A H44A 2.65(10) no .
H38A H71 3.36(8) no .
H38A H72 2.72(9) no .
H38B H39B 2.33(13) no .
H38B H42B 3.47(9) no .
H38B H43B 2.55(9) no .
H38B H44B 2.69(10) no .
H38B H61 2.74(8) no .
H38B H63 3.47(9) no .
H38B H69 3.48(8) no .
H39A H44A 2.33(13) no .
H39A H45A 3.55(11) no .
H39A H46A 2.33(10) no .
H39A H47A 3.49(16) no .
H39A H67 3.55(9) no .
H39A H69 2.87(9) no .
H39B H44B 2.51(9) no .
H39B H46B 2.56(13) no .
H39B H67 3.57(9) no .
H39B H69 2.72(9) no .
H40A H41A 2.50(9) no .
H40A H46A 2.38(10) no .
H40A H47A 2.42(12) no .
H40A H61 3.32(8) no .
H40A H69 3.30(7) no .
H40B H41B 2.60(13) no .
H40B H46B 2.58(11) no .
H40B H47B 2.56(11) no .
H40B H72 3.43(9) no .
H41A H47A 2.42(14) no .
H41A H60 3.41(9) no .
H41A H65 3.41(7) no .
H41B H47B 2.30(15) no .
H41B H48B 3.49(13) no .
H41B H49A 2.91(12) no .
H41B H49B 2.38(12) no .
H41B H50A 1.80(10) no .
H41B H50B 3.57(14) no .
H41B H51A 2.83(11) no .
H41B H65 3.53(11) no .
H41B H72 3.07(11) no .
H42A H47A 3.51(12) no .
H42A H60 3.52(9) no .
H42A H65 2.48(8) no .
H42A H66 3.08(8) no .
H42B H47B 3.46(17) no .
H42B H49A 2.17(8) no .
H42B H49B 2.45(12) no .
H42B H50A 2.54(11) no .
H42B H50B 2.49(10) no .
H42B H51A 3.50(11) no .
H42B H65 2.81(8) no .
H42B H66 3.48(10) no .
H43A H44A 2.39(9) no .
H43A H45A 2.35(8) no .
H43B H44B 2.49(10) no .
H43B H45B 2.36(12) no .
H43B H49A 3.05(7) no .
H43B H50B 2.33(9) no .
H43B H51B 2.24(9) no .
H44A H46A 2.21(12) no .
H44B H46B 2.39(12) no .
H45A H46A 2.35(10) no .
H45A H47A 3.48(18) no .
H45A H48A 2.82(11) no .
H45B H46B 2.53(13) no .
H45B H48B 2.75(11) no .
H45B H51B 2.68(10) no .
H46A H47A 2.25(17) no .
H46A H48A 2.60(9) no .
H46B H47B 2.49(12) no .
H46B H48B 2.57(13) no .
H47B H49A 3.31(16) no .
H47B H49B 2.28(17) no .
H47B H50A 2.01(13) no .
H48B H49A 3.07(15) no .
H48B H49B 2.23(16) no .
H48B H50A 2.67(11) no .
H48B H51B 2.73(16) no .
H49B H50B 2.21(15) no .
H49B H51B 2.27(11) no .
H50A H50B 3.28(12) no .
H50A H51B 3.50(9) no .
H50B H51A 3.35(13) no .
H51A H51B 2.88(10) no .
H52 H53 2.40(4) no .
H52 H67 2.77(5) no .
H52 H68 2.87(4) no .
H52 H70 3.37(7) no .
H52 H71 2.61(6) no .
H53 H54 2.39(6) no .
H54 H55 2.43(5) no .
H55 H56 2.70(4) no .
H55 H57 2.71(4) no .
H56 H61 3.39(5) no .
H56 H62 2.31(4) no .
H57 H64 2.52(5) no .
H57 H65 3.41(5) no .
H58 H59 2.33(5) no .
H58 H61 3.32(6) no .
H58 H62 3.42(6) no .
H58 H63 2.35(5) no .
H59 H60 2.42(5) no .
H60 H64 3.27(5) no .
H60 H65 3.32(6) no .
H60 H66 2.36(5) no .
H61 H68 3.40(6) no .
H61 H69 3.06(7) no .
H65 H70 2.97(9) no .
H65 H72 3.26(9) no .
H67 H71 2.80(5) no .
N2 H6 3.60(3) no 2_745
N2 H13 3.06(3) no 2_745
N2 H67 3.55(5) no .
N3 H13 3.35(3) no 2_745
N5 H7 3.50(3) no 4_565
N5 H9 3.30(3) no 4_565
N5 H50A 3.31(6) no 2_655
C2 H43B 3.14(6) no 4_554
C2 H45B 3.36(8) no 4_554
C2 H48A 3.37(5) no 4_554
C2 H51B 3.20(6) no 4_554
C3 H45A 3.28(8) no 1_565
C3 H48B 3.56(13) no 1_565
C3 H64 3.36(5) no 2_655
C3 H66 3.42(5) no 2_655
C4 H35 3.22(4) no 2_755
C5 H25 3.50(4) no 4_564
C5 H26 3.25(5) no 4_564
C5 H68 3.53(4) no 4_564
C6 H56 3.31(3) no 4_564
C6 H62 3.19(5) no 4_564
C7 H43A 3.01(8) no 1_565
C7 H45A 3.30(8) no 1_565
C7 H47B 3.53(14) no 1_565
C7 H62 3.31(4) no 4_564
C7 H64 3.52(5) no 2_655
C8 H17 3.43(3) no 1_565
C8 H28 3.16(5) no 2_755
C8 H29 3.29(4) no 2_755
C8 H35 3.54(4) no 2_755
C8 H45A 3.56(9) no 1_565
C8 H62 3.55(4) no 4_564
C9 H21 3.45(4) no 2_755
C9 H28 3.03(4) no 2_755
C9 H29 3.46(4) no 2_755
C9 H35 3.12(3) no 2_755
C10 H21 3.17(4) no 2_755
C10 H25 3.21(4) no 4_564
C10 H26 3.45(4) no 4_564
C10 H28 3.08(4) no 2_755
C10 H68 3.19(4) no 4_564
C11 H6 3.38(3) no 2_745
C11 H30 3.32(4) no 2_745
C11 H63 3.15(3) no 4_554
C12 H6 3.13(3) no 2_745
C12 H29 3.30(5) no 2_745
C12 H30 3.38(4) no 2_745
C12 H38A 3.53(8) no .
C12 H39A 3.58(11) no .
C12 H40B 3.02(10) no .
C12 H44A 3.22(9) no .
C12 H63 3.21(3) no 4_554
C13 H6 3.08(4) no 2_745
C13 H39A 3.03(10) no .
C13 H39B 3.20(10) no .
C13 H40B 3.18(8) no .
C13 H44A 3.19(8) no .
C13 H46B 3.45(9) no .
C14 H6 3.30(4) no 2_745
C14 H13 3.56(4) no 2_745
C14 H14 3.05(3) no 2_745
C14 H39A 3.58(9) no .
C14 H67 3.52(4) no .
C14 H69 3.49(5) no .
C15 H6 3.53(3) no 2_745
C15 H13 2.95(4) no 2_745
C15 H14 3.34(3) no 2_745
C15 H67 3.24(5) no .
C16 H13 3.13(4) no 2_745
C16 H14 3.59(3) no 2_745
C16 H20 3.11(3) no 3_766
C16 H21 3.10(3) no 3_766
C16 H67 3.54(5) no .
C17 H19 2.98(3) no 3_766
C18 H14 3.41(4) no 4_565
C18 H19 2.96(3) no 3_766
C19 H18 3.47(3) no 3_766
C19 H19 2.94(3) no 3_766
C19 H45A 3.00(7) no 1_565
C19 H45B 3.02(8) no 1_565
C19 H46A 3.59(7) no 1_565
C19 H46B 3.42(8) no 1_565
C19 H48B 3.55(10) no 1_565
C20 H18 3.02(3) no 3_766
C20 H19 2.96(3) no 3_766
C20 H44B 3.45(6) no 3_766
C21 H18 3.56(4) no 3_766
C21 H19 2.97(4) no 3_766
C21 H35 3.21(4) no 2_755
C21 H36 3.56(4) no 2_755
C21 H39A 3.53(7) no 3_766
C21 H39B 3.22(7) no 3_766
C21 H44B 3.35(5) no 3_766
C22 H19 2.98(4) no 3_766
C23 H7 3.14(4) no 4_565
C23 H14 3.20(3) no 4_565
C23 H48B 3.54(10) no 1_565
C23 H52 3.07(3) no .
C23 H53 3.27(3) no .
C24 H12 2.90(4) no 2_745
C24 H13 3.13(3) no 2_745
C24 H15 3.32(3) no 2_745
C24 H16 3.55(4) no 2_755
C24 H17 3.29(4) no 2_755
C24 H61 3.52(4) no 3_766
C24 H69 3.37(3) no 3_766
C25 H43B 3.32(8) no 4_554
C25 H52 3.33(4) no .
C25 H58 3.21(3) no 4_554
C25 H71 3.36(7) no .
C26 H13 3.16(3) no 2_745
C26 H24 3.24(3) no 2_745
C26 H43B 3.39(5) no 4_554
C26 H44B 3.09(6) no 4_554
C28B H31 3.57(5) no 4_555
C28B H36 3.55(3) no 4_555
C29A H24 3.15(3) no 3_766
C29B H18 3.33(4) no .
C31A H10 2.93(4) no 1_545
C31B H1 3.35(3) no 4_555
C31B H2 3.30(3) no 4_555
C31B H31 3.39(5) no 4_555
C31B H36 3.02(3) no 4_555
C32A H10 3.21(4) no 1_545
C32A H11 3.41(4) no 1_545
C32A H22 3.19(3) no 1_545
C32B H1 3.26(3) no 4_555
C32B H22 2.82(4) no 1_545
C32B H24 3.49(3) no 3_766
C32B H34 3.57(4) no 4_555
C32B H36 2.95(4) no 4_555
C33A H22 3.19(4) no 1_545
C33B H18 3.56(4) no .
C33B H22 3.11(4) no 1_545
C34A H1 3.43(3) no 4_555
C34A H2 3.51(3) no 4_555
C34A H22 3.45(4) no 1_545
C34B H10 3.22(4) no 1_545
C34B H22 3.36(3) no 1_545
C35A H54 3.53(4) no 1_545
C35A H70 3.18(6) no 2_645
C35B H70 3.17(7) no 2_645
C36A H53 3.55(3) no 1_545
C36A H64 3.35(4) no 2_645
C36A H70 2.99(8) no 2_645
C36B H2 3.31(3) no 4_555
C36B H54 3.17(4) no 1_545
C36B H59 3.52(5) no 3_656
C37 H7 3.20(3) no 4_565
C37 H25 3.15(3) no .
C37 H26 3.30(4) no .
C37 H27 3.23(4) no .
C37 H42A 3.51(5) no 2_655
C37 H66 3.53(5) no 2_655
C38 H7 3.02(3) no 4_565
C38 H25 3.59(3) no .
C38 H26 3.11(4) no .
C38 H27 3.40(5) no .
C38 H42A 3.52(5) no 2_655
C38 H48A 3.59(5) no 1_565
C38 H51B 3.34(7) no 1_565
C38 H65 3.04(4) no 2_655
C38 H66 3.31(5) no 2_655
C38 H72 3.58(6) no 2_655
C39 H7 3.17(3) no 4_565
C39 H8 3.48(3) no 4_565
C39 H37A 3.27(6) no 2_655
C39 H49A 3.55(6) no 1_565
C39 H51B 3.11(7) no 1_565
C39 H70 3.35(6) no 2_655
C39 H72 2.96(5) no 2_655
C40 H7 3.47(3) no 4_565
C40 H8 2.97(3) no 4_565
C40 H9 3.35(3) no 4_565
C40 H37A 3.33(6) no 2_655
C40 H56 3.51(4) no 3_666
C41 H8 3.27(3) no 4_565
C41 H9 2.97(3) no 4_565
C41 H50A 3.29(5) no 2_655
C42 H9 3.18(3) no 4_565
C42 H55 3.28(4) no 3_666
C42 H56 2.99(3) no 3_666
C42 H57 3.29(3) no 3_666
C43 H55 2.96(4) no 3_666
C44 H55 2.84(4) no 3_666
C45 H31 3.31(4) no 4_555
C45 H54 3.27(4) no 3_666
C45 H55 3.04(3) no 3_666
C45 H71 3.48(6) no 4_555
C45 H72 3.29(8) no 4_555
C46 H49A 3.55(8) no 3_656
C46 H50B 3.15(10) no 3_656
C46 H54 2.99(4) no 3_666
C46 H55 3.35(3) no 3_666
C47 H50B 3.44(10) no 3_656
C47 H54 3.54(4) no 3_666
C47 H55 3.44(3) no 3_666
C47 H59 3.55(4) no 3_656
C48 H55 3.26(4) no 3_666
C49 H9 3.27(3) no 4_565
C49 H12 3.21(3) no 4_565
C49 H16 3.34(3) no 4_555
C49 H17 3.50(3) no 4_555
C49 H30 3.31(4) no 3_766
C49 H55 3.54(4) no 3_666
C50 H3 2.97(4) no 2_645
C50 H8 3.59(4) no 2_645
C50 H51A 3.30(6) no 2_655
C50 H53 2.96(3) no 2_645
C51 H15 3.07(3) no 4_565
C51 H20 3.42(4) no .
C51 H25 3.27(3) no .
C51 H28 3.44(3) no 3_766
C52 H32 3.42(5) no .
C52 H49A 3.38(5) no 2_655
C52 H49B 3.24(8) no 2_655
C52 H50A 3.23(7) no 2_655
C52 H54 3.03(3) no 2_645
C52 H58 3.17(4) no 4_554
C52 H59 3.48(4) no 4_554
H1 C31B 3.35(3) no 4_554
H1 C32B 3.26(3) no 4_554
H1 C34A 3.43(3) no 4_554
H1 H22 3.27(6) no 4_564
H1 H26 3.43(5) no 4_564
H1 H43B 2.81(7) no 4_554
H1 H44B 3.47(6) no 4_554
H1 H45B 2.49(8) no 4_554
H1 H47A 3.31(11) no 4_554
H1 H48A 2.95(5) no 4_554
H1 H51B 3.07(6) no 4_554
H2 C31B 3.30(3) no 4_554
H2 C34A 3.51(3) no 4_554
H2 C36B 3.31(3) no 4_554
H2 H43B 2.56(7) no 4_554
H2 H45B 3.41(9) no 4_554
H2 H47A 3.22(12) no 4_554
H2 H48A 3.07(7) no 4_554
H2 H50B 3.46(8) no 4_554
H2 H51B 2.65(7) no 4_554
H2 H60 3.37(5) no 2_655
H3 C50 2.97(4) no 2_655
H3 H48B 3.53(12) no 1_565
H3 H64 2.55(6) no 2_655
H3 H66 2.42(6) no 2_655
H4 H45A 2.63(9) no 1_565
H4 H48B 3.02(13) no 1_565
H5 H35 2.69(5) no 2_755
H6 N2 3.60(3) no 2_755
H6 C11 3.38(3) no 2_755
H6 C12 3.13(3) no 2_755
H6 C13 3.08(4) no 2_755
H6 C14 3.30(4) no 2_755
H6 C15 3.53(3) no 2_755
H6 H17 3.53(4) no 2_755
H6 H18 3.42(5) no 2_755
H6 H35 3.51(4) no 2_755
H7 N5 3.50(3) no 4_564
H7 C23 3.14(4) no 4_564
H7 C37 3.20(3) no 4_564
H7 C38 3.02(3) no 4_564
H7 C39 3.17(3) no 4_564
H7 C40 3.47(3) no 4_564
H7 H25 2.86(5) no 4_564
H7 H26 2.47(6) no 4_564
H7 H48A 3.23(6) no 4_554
H7 H51B 3.10(7) no 4_554
H7 H53 3.36(4) no 4_564
H7 H68 3.21(5) no 4_564
H8 C39 3.48(3) no 4_564
H8 C40 2.97(3) no 4_564
H8 C41 3.27(3) no 4_564
H8 C50 3.59(4) no 2_655
H8 H55 3.00(4) no 4_564
H8 H56 3.07(4) no 4_564
H8 H57 3.27(5) no 2_655
H8 H62 3.51(5) no 4_564
H8 H64 3.03(6) no 2_655
H9 N5 3.30(3) no 4_564
H9 C40 3.35(3) no 4_564
H9 C41 2.97(3) no 4_564
H9 C42 3.18(3) no 4_564
H9 C49 3.27(3) no 4_564
H9 H56 2.69(4) no 4_564
H9 H61 3.24(5) no 4_564
H9 H62 2.47(6) no 4_564
H9 H68 2.95(6) no 4_564
H10 C31A 2.93(4) no 1_565
H10 C32A 3.21(4) no 1_565
H10 C34B 3.22(4) no 1_565
H10 H43A 2.04(9) no 1_565
H10 H44A 3.29(8) no 1_565
H10 H45A 2.79(8) no 1_565
H10 H47B 2.62(14) no 1_565
H10 H48B 3.13(13) no 1_565
H10 H51A 3.25(9) no 1_565
H10 H57 3.54(4) no 2_655
H10 H62 2.87(5) no 4_564
H10 H64 3.06(6) no 2_655
H11 C32A 3.41(4) no 1_565
H11 H17 3.06(4) no 1_565
H11 H29 3.34(6) no 2_755
H11 H34 3.47(5) no 2_755
H11 H35 3.04(5) no 2_755
H11 H43A 3.49(9) no 1_565
H11 H44A 2.90(11) no 1_565
H11 H45A 2.89(10) no 1_565
H11 H46B 3.25(12) no 1_565
H12 C24 2.90(4) no 2_755
H12 C49 3.21(3) no 4_564
H12 H17 2.87(4) no 1_565
H12 H28 2.54(6) no 2_755
H12 H29 2.75(5) no 2_755
H12 H30 2.83(5) no 2_755
H12 H43A 3.58(9) no 1_565
H12 H61 3.08(5) no 4_564
H12 H62 2.84(5) no 4_564
H12 H63 3.18(5) no 4_564
H13 N2 3.06(3) no 2_755
H13 N3 3.35(3) no 2_755
H13 C14 3.56(4) no 2_755
H13 C15 2.95(4) no 2_755
H13 C16 3.13(4) no 2_755
H13 C24 3.13(3) no 2_755
H13 C26 3.16(3) no 2_755
H13 H21 2.79(5) no 2_755
H13 H28 2.56(5) no 2_755
H13 H29 2.83(4) no 2_755
H13 H34 3.51(4) no 2_755
H13 H35 2.51(4) no 2_755
H14 C14 3.05(3) no 2_755
H14 C15 3.34(3) no 2_755
H14 C16 3.59(3) no 2_755
H14 C18 3.41(4) no 4_564
H14 C23 3.20(3) no 4_564
H14 H19 2.93(5) no 2_755
H14 H20 3.55(5) no 4_564
H14 H21 2.88(4) no 2_755
H14 H22 3.49(5) no 4_564
H14 H25 2.85(4) no 4_564
H14 H26 2.99(4) no 4_564
H14 H28 3.55(5) no 2_755
H14 H68 3.59(4) no 4_564
H15 C24 3.32(3) no 2_755
H15 C51 3.07(3) no 4_564
H15 H20 3.42(6) no 4_564
H15 H21 2.86(5) no 2_755
H15 H25 2.95(5) no 4_564
H15 H28 2.36(5) no 2_755
H15 H30 3.59(4) no 2_755
H15 H67 3.57(5) no 4_564
H15 H68 2.29(4) no 4_564
H15 H69 3.18(5) no 4_564
H16 C24 3.55(4) no 2_745
H16 C49 3.34(3) no 4_554
H16 H24 3.42(6) no 2_745
H16 H29 3.56(5) no 2_745
H16 H30 2.74(5) no 2_745
H16 H38B 3.24(8) no 4_554
H16 H58 3.35(5) no 4_554
H16 H61 3.23(5) no 4_554
H16 H63 2.61(5) no 4_554
H17 C8 3.43(3) no 1_545
H17 C24 3.29(4) no 2_745
H17 C49 3.50(3) no 4_554
H17 H6 3.53(4) no 2_745
H17 H11 3.06(4) no 1_545
H17 H12 2.87(4) no 1_545
H17 H29 2.80(6) no 2_745
H17 H30 2.88(5) no 2_745
H17 H38A 3.40(9) no .
H17 H40B 2.96(11) no .
H17 H44A 2.82(10) no .
H17 H46B 3.46(11) no .
H17 H61 3.59(4) no 4_554
H17 H63 2.71(4) no 4_554
H18 C19 3.47(3) no 3_766
H18 C20 3.02(3) no 3_766
H18 C21 3.56(4) no 3_766
H18 C29B 3.33(4) no .
H18 C33B 3.56(4) no .
H18 H6 3.42(5) no 2_745
H18 H23 2.82(5) no 3_766
H18 H34 3.51(6) no 2_745
H18 H39A 2.83(11) no .
H18 H39B 2.96(11) no .
H18 H40B 3.24(8) no .
H18 H44A 2.72(8) no .
H18 H46B 2.80(10) no .
H19 C17 2.98(3) no 3_766
H19 C18 2.96(3) no 3_766
H19 C19 2.94(3) no 3_766
H19 C20 2.96(3) no 3_766
H19 C21 2.97(4) no 3_766
H19 C22 2.98(4) no 3_766
H19 H14 2.93(5) no 2_745
H19 H20 3.29(4) no 3_766
H19 H21 3.31(4) no 3_766
H19 H22 3.53(4) no 3_766
H19 H23 3.47(5) no 3_766
H19 H24 3.54(5) no 3_766
H19 H69 3.40(6) no .
H20 C16 3.11(3) no 3_766
H20 C51 3.42(4) no .
H20 H14 3.55(5) no 4_565
H20 H15 3.42(6) no 4_565
H20 H19 3.29(4) no 3_766
H20 H20 2.86(4) no 3_766
H20 H21 2.37(4) no 3_766
H20 H67 3.05(5) no .
H20 H68 3.28(6) no .
H20 H69 3.40(6) no .
H21 C9 3.45(4) no 2_745
H21 C10 3.17(4) no 2_745
H21 C16 3.10(3) no 3_766
H21 H13 2.79(5) no 2_745
H21 H14 2.88(4) no 2_745
H21 H15 2.86(5) no 2_745
H21 H19 3.31(4) no 3_766
H21 H20 2.37(4) no 3_766
H21 H21 2.84(5) no 3_766
H22 C32A 3.19(3) no 1_565
H22 C32B 2.82(4) no 1_565
H22 C33A 3.19(4) no 1_565
H22 C33B 3.11(4) no 1_565
H22 C34A 3.45(4) no 1_565
H22 C34B 3.36(3) no 1_565
H22 H1 3.27(6) no 4_565
H22 H14 3.49(5) no 4_565
H22 H19 3.53(4) no 3_766
H22 H44A 3.50(8) no 1_565
H22 H44B 3.09(7) no 1_565
H22 H45A 2.47(7) no 1_565
H22 H45B 2.04(9) no 1_565
H22 H46A 2.73(7) no 1_565
H22 H46B 2.84(9) no 1_565
H22 H48A 2.98(8) no 1_565
H22 H48B 2.87(9) no 1_565
H23 H18 2.82(5) no 3_766
H23 H19 3.47(5) no 3_766
H23 H23 3.26(5) no 3_776
H23 H39B 3.56(8) no 3_766
H23 H44B 2.88(7) no 3_766
H23 H46A 3.25(7) no 3_766
H23 H46B 3.33(9) no 1_565
H23 H46B 3.51(8) no 3_766
H24 C26 3.24(3) no 2_755
H24 C29A 3.15(3) no 3_766
H24 C32B 3.49(3) no 3_766
H24 H16 3.42(6) no 2_755
H24 H19 3.54(5) no 3_766
H24 H34 3.57(5) no 2_755
H24 H35 2.82(5) no 2_755
H24 H36 2.83(5) no 2_755
H24 H38B 2.87(8) no 3_766
H24 H39A 3.04(8) no 3_766
H24 H39B 2.68(7) no 3_766
H24 H40A 2.75(6) no 3_766
H24 H44B 2.65(6) no 3_766
H24 H46A 3.30(7) no 3_766
H24 H69 3.55(4) no 3_766
H25 C5 3.50(4) no 4_565
H25 C10 3.21(4) no 4_565
H25 C37 3.15(3) no .
H25 C38 3.59(3) no .
H25 C51 3.27(3) no .
H25 H7 2.86(5) no 4_565
H25 H14 2.85(4) no 4_565
H25 H15 2.95(5) no 4_565
H25 H52 2.75(4) no .
H25 H53 3.51(4) no .
H25 H67 2.97(5) no .
H25 H68 2.70(5) no .
H26 C5 3.25(5) no 4_565
H26 C10 3.45(4) no 4_565
H26 C37 3.30(4) no .
H26 C38 3.11(4) no .
H26 H1 3.43(5) no 4_565
H26 H7 2.47(6) no 4_565
H26 H14 2.99(4) no 4_565
H26 H45A 3.43(8) no 1_565
H26 H45B 3.31(8) no 1_565
H26 H48A 2.87(7) no 1_565
H26 H48B 2.92(10) no 1_565
H26 H51B 3.43(9) no 1_565
H26 H52 3.18(4) no .
H26 H53 2.77(4) no .
H27 C37 3.23(4) no .
H27 C38 3.40(5) no .
H27 H48B 3.49(11) no 1_565
H27 H52 2.66(5) no .
H27 H53 2.96(5) no .
H27 H66 3.35(5) no 2_655
H28 C8 3.16(5) no 2_745
H28 C9 3.03(4) no 2_745
H28 C10 3.08(4) no 2_745
H28 C51 3.44(3) no 3_766
H28 H12 2.54(6) no 2_745
H28 H13 2.56(5) no 2_745
H28 H14 3.55(5) no 2_745
H28 H15 2.36(5) no 2_745
H28 H61 3.46(6) no 3_766
H28 H68 3.22(4) no 3_766
H28 H69 2.87(5) no 3_766
H29 C8 3.29(4) no 2_745
H29 C9 3.46(4) no 2_745
H29 C12 3.30(5) no 2_755
H29 H11 3.34(6) no 2_745
H29 H12 2.75(5) no 2_745
H29 H13 2.83(4) no 2_745
H29 H16 3.56(5) no 2_755
H29 H17 2.80(6) no 2_755
H30 C11 3.32(4) no 2_755
H30 C12 3.38(4) no 2_755
H30 C49 3.31(4) no 3_766
H30 H12 2.83(5) no 2_745
H30 H15 3.59(4) no 2_745
H30 H16 2.74(5) no 2_755
H30 H17 2.88(5) no 2_755
H30 H38B 3.38(7) no 3_766
H30 H61 2.64(5) no 3_766
H30 H63 3.16(6) no 3_766
H30 H69 3.09(5) no 3_766
H31 C28B 3.57(5) no 4_554
H31 C31B 3.39(5) no 4_554
H31 C45 3.31(4) no 4_554
H31 H37B 3.38(8) no 4_554
H31 H38B 3.42(9) no 4_554
H31 H43B 2.57(9) no 4_554
H31 H58 2.76(5) no 4_554
H31 H60 3.54(5) no 2_655
H32 C52 3.42(5) no .
H32 H52 2.82(6) no .
H32 H58 2.81(5) no 4_554
H32 H67 2.80(6) no .
H32 H71 2.50(8) no .
H33 H43B 3.38(9) no 4_554
H33 H52 3.02(7) no .
H33 H58 3.59(5) no 4_554
H33 H60 2.87(4) no 2_655
H33 H66 2.72(6) no 2_655
H33 H71 3.46(8) no .
H34 C32B 3.57(4) no 4_554
H34 H11 3.47(5) no 2_745
H34 H13 3.51(4) no 2_745
H34 H18 3.51(6) no 2_755
H34 H24 3.57(5) no 2_745
H34 H43B 3.57(6) no 4_554
H34 H44B 2.96(6) no 4_554
H34 H45B 3.29(7) no 4_554
H35 C4 3.22(4) no 2_745
H35 C8 3.54(4) no 2_745
H35 C9 3.12(3) no 2_745
H35 C21 3.21(4) no 2_745
H35 H5 2.69(5) no 2_745
H35 H6 3.51(4) no 2_745
H35 H11 3.04(5) no 2_745
H35 H13 2.51(4) no 2_745
H35 H24 2.82(5) no 2_745
H35 H44B 3.48(6) no 4_554
H36 C21 3.56(4) no 2_745
H36 C28B 3.55(3) no 4_554
H36 C31B 3.02(3) no 4_554
H36 C32B 2.95(4) no 4_554
H36 H24 2.83(5) no 2_745
H36 H38B 3.06(7) no 4_554
H36 H40A 3.27(7) no 4_554
H36 H43B 2.55(6) no 4_554
H36 H44B 2.37(8) no 4_554
H36 H45B 3.06(8) no 4_554
H36 H46A 3.33(8) no 4_554
H36 H47A 3.44(10) no 4_554
H37A C39 3.27(6) no 2_645
H37A C40 3.33(6) no 2_645
H37A H54 3.44(7) no 2_645
H37A H55 3.51(7) no 2_645
H37B H31 3.38(8) no 4_555
H38A C12 3.53(8) no .
H38A H17 3.40(9) no .
H38A H58 3.38(7) no 4_554
H38A H63 3.18(9) no 4_554
H38B H16 3.24(8) no 4_555
H38B H24 2.87(8) no 3_766
H38B H30 3.38(7) no 3_766
H38B H31 3.42(9) no 4_555
H38B H36 3.06(7) no 4_555
H39A C12 3.58(11) no .
H39A C13 3.03(10) no .
H39A C14 3.58(9) no .
H39A C21 3.53(7) no 3_766
H39A H18 2.83(11) no .
H39A H24 3.04(8) no 3_766
H39B C13 3.20(10) no .
H39B C21 3.22(7) no 3_766
H39B H18 2.96(11) no .
H39B H23 3.56(8) no 3_766
H39B H24 2.68(7) no 3_766
H40A H24 2.75(6) no 3_766
H40A H36 3.27(7) no 4_555
H40B C12 3.02(10) no .
H40B C13 3.18(8) no .
H40B H17 2.96(11) no .
H40B H18 3.24(8) no .
H40B H63 3.45(10) no 4_554
H42A C37 3.51(5) no 2_645
H42A C38 3.52(5) no 2_645
H42A H70 3.49(9) no 2_645
H43A C7 3.01(8) no 1_545
H43A H10 2.04(9) no 1_545
H43A H11 3.49(9) no 1_545
H43A H12 3.58(9) no 1_545
H43A H57 3.45(6) no 2_645
H43A H62 3.03(9) no 4_554
H43A H63 3.40(9) no 4_554
H43A H64 3.49(7) no 2_645
H43B C2 3.14(6) no 4_555
H43B C25 3.32(8) no 4_555
H43B C26 3.39(5) no 4_555
H43B H1 2.81(7) no 4_555
H43B H2 2.56(7) no 4_555
H43B H31 2.57(9) no 4_555
H43B H33 3.38(9) no 4_555
H43B H34 3.57(6) no 4_555
H43B H36 2.55(6) no 4_555
H44A C12 3.22(9) no .
H44A C13 3.19(8) no .
H44A H10 3.29(8) no 1_545
H44A H11 2.90(11) no 1_545
H44A H17 2.82(10) no .
H44A H18 2.72(8) no .
H44A H22 3.50(8) no 1_545
H44B C20 3.45(6) no 3_766
H44B C21 3.35(5) no 3_766
H44B C26 3.09(6) no 4_555
H44B H1 3.47(6) no 4_555
H44B H22 3.09(7) no 1_545
H44B H23 2.88(7) no 3_766
H44B H24 2.65(6) no 3_766
H44B H34 2.96(6) no 4_555
H44B H35 3.48(6) no 4_555
H44B H36 2.37(8) no 4_555
H45A C3 3.28(8) no 1_545
H45A C7 3.30(8) no 1_545
H45A C8 3.56(9) no 1_545
H45A C19 3.00(7) no 1_545
H45A H4 2.63(9) no 1_545
H45A H10 2.79(8) no 1_545
H45A H11 2.89(10) no 1_545
H45A H22 2.47(7) no 1_545
H45A H26 3.43(8) no 1_545
H45B C2 3.36(8) no 4_555
H45B C19 3.02(8) no 1_545
H45B H1 2.49(8) no 4_555
H45B H2 3.41(9) no 4_555
H45B H22 2.04(9) no 1_545
H45B H26 3.31(8) no 1_545
H45B H34 3.29(7) no 4_555
H45B H36 3.06(8) no 4_555
H46A C19 3.59(7) no 1_545
H46A H22 2.73(7) no 1_545
H46A H23 3.25(7) no 3_766
H46A H24 3.30(7) no 3_766
H46A H36 3.33(8) no 4_555
H46B C13 3.45(9) no .
H46B C19 3.42(8) no 1_545
H46B H11 3.25(12) no 1_545
H46B H17 3.46(11) no .
H46B H18 2.80(10) no .
H46B H22 2.84(9) no 1_545
H46B H23 3.33(9) no 1_545
H46B H23 3.51(8) no 3_766
H47A H1 3.31(11) no 4_555
H47A H2 3.22(12) no 4_555
H47A H36 3.44(10) no 4_555
H47B C7 3.53(14) no 1_545
H47B H10 2.62(14) no 1_545
H47B H64 3.57(10) no 2_645
H48A C2 3.37(5) no 4_555
H48A C38 3.59(5) no 1_545
H48A H1 2.95(5) no 4_555
H48A H2 3.07(7) no 4_555
H48A H7 3.23(6) no 4_555
H48A H22 2.98(8) no 1_545
H48A H26 2.87(7) no 1_545
H48A H53 3.13(6) no 1_545
H48A H54 3.36(7) no 1_545
H48B C3 3.56(13) no 1_545
H48B C19 3.55(10) no 1_545
H48B C23 3.54(10) no 1_545
H48B H3 3.53(12) no 1_545
H48B H4 3.02(13) no 1_545
H48B H10 3.13(13) no 1_545
H48B H22 2.87(9) no 1_545
H48B H26 2.92(10) no 1_545
H48B H27 3.49(11) no 1_545
H48B H53 3.05(11) no 1_545
H48B H64 3.46(9) no 2_645
H49A C39 3.55(6) no 1_545
H49A C46 3.55(8) no 3_656
H49A C52 3.38(5) no 2_645
H49A H53 3.58(7) no 1_545
H49A H54 2.70(7) no 1_545
H49A H59 2.80(9) no 3_656
H49A H70 2.62(8) no 2_645
H49A H72 3.57(8) no 2_645
H49B C52 3.24(8) no 2_645
H49B H53 3.12(9) no 1_545
H49B H54 3.09(10) no 1_545
H49B H70 2.38(11) no 2_645
H49B H72 3.60(11) no 2_645
H50A N5 3.31(6) no 2_645
H50A C41 3.29(5) no 2_645
H50A C52 3.23(7) no 2_645
H50A H57 3.33(7) no 2_645
H50A H64 3.21(8) no 2_645
H50A H65 3.57(7) no 2_645
H50A H70 2.47(10) no 2_645
H50B C46 3.15(10) no 3_656
H50B C47 3.44(10) no 3_656
H50B H2 3.46(8) no 4_555
H50B H54 2.90(8) no 1_545
H50B H59 2.50(11) no 3_656
H50B H60 3.13(11) no 3_656
H50B H70 3.41(9) no 2_645
H51A C50 3.30(6) no 2_645
H51A H10 3.25(9) no 1_545
H51A H53 2.74(8) no 1_545
H51A H64 2.64(8) no 2_645
H51A H65 3.13(7) no 2_645
H51A H66 3.55(8) no 2_645
H51A H70 3.00(11) no 2_645
H51B C2 3.20(6) no 4_555
H51B C38 3.34(7) no 1_545
H51B C39 3.11(7) no 1_545
H51B H1 3.07(6) no 4_555
H51B H2 2.65(7) no 4_555
H51B H7 3.10(7) no 4_555
H51B H26 3.43(9) no 1_545
H51B H53 3.09(8) no 1_545
H51B H54 2.61(8) no 1_545
H52 C23 3.07(3) no .
H52 C25 3.33(4) no .
H52 H25 2.75(4) no .
H52 H26 3.18(4) no .
H52 H27 2.66(5) no .
H52 H32 2.82(6) no .
H52 H33 3.02(7) no .
H52 H66 3.20(5) no 2_655
H53 C23 3.27(3) no .
H53 C36A 3.55(3) no 1_565
H53 C50 2.96(3) no 2_655
H53 H7 3.36(4) no 4_565
H53 H25 3.51(4) no .
H53 H26 2.77(4) no .
H53 H27 2.96(5) no .
H53 H48A 3.13(6) no 1_565
H53 H48B 3.05(11) no 1_565
H53 H49A 3.58(7) no 1_565
H53 H49B 3.12(9) no 1_565
H53 H51A 2.74(8) no 1_565
H53 H51B 3.09(8) no 1_565
H53 H64 3.09(5) no 2_655
H53 H65 2.50(5) no 2_655
H53 H66 2.68(6) no 2_655
H53 H70 3.40(7) no 2_655
H54 C35A 3.53(4) no 1_565
H54 C36B 3.17(4) no 1_565
H54 C45 3.27(4) no 3_666
H54 C46 2.99(4) no 3_666
H54 C47 3.54(4) no 3_666
H54 C52 3.03(3) no 2_655
H54 H37A 3.44(7) no 2_655
H54 H48A 3.36(7) no 1_565
H54 H49A 2.70(7) no 1_565
H54 H49B 3.09(10) no 1_565
H54 H50B 2.90(8) no 1_565
H54 H51B 2.61(8) no 1_565
H54 H58 3.43(6) no 3_666
H54 H59 2.91(6) no 3_666
H54 H70 2.63(7) no 2_655
H54 H71 3.50(6) no 2_655
H54 H72 2.43(6) no 2_655
H55 C42 3.28(4) no 3_666
H55 C43 2.96(4) no 3_666
H55 C44 2.84(4) no 3_666
H55 C45 3.04(3) no 3_666
H55 C46 3.35(3) no 3_666
H55 C47 3.44(3) no 3_666
H55 C48 3.26(4) no 3_666
H55 C49 3.54(4) no 3_666
H55 H8 3.00(4) no 4_565
H55 H37A 3.51(7) no 2_655
H55 H56 2.74(5) no 3_666
H55 H57 3.05(5) no 3_666
H55 H58 3.56(4) no 3_666
H55 H62 3.24(6) no 3_666
H56 C6 3.31(3) no 4_565
H56 C40 3.51(4) no 3_666
H56 C42 2.99(3) no 3_666
H56 H8 3.07(4) no 4_565
H56 H9 2.69(4) no 4_565
H56 H55 2.74(5) no 3_666
H56 H56 2.58(4) no 3_666
H56 H57 2.43(5) no 3_666
H57 C42 3.29(3) no 3_666
H57 H8 3.27(5) no 2_645
H57 H10 3.54(4) no 2_645
H57 H43A 3.45(6) no 2_655
H57 H50A 3.33(7) no 2_655
H57 H55 3.05(5) no 3_666
H57 H56 2.43(5) no 3_666
H57 H57 3.23(4) no 3_666
H57 H62 3.57(6) no 3_666
H58 C25 3.21(3) no 4_555
H58 C52 3.17(4) no 4_555
H58 H16 3.35(5) no 4_555
H58 H31 2.76(5) no 4_555
H58 H32 2.81(5) no 4_555
H58 H33 3.59(5) no 4_555
H58 H38A 3.38(7) no 4_555
H58 H54 3.43(6) no 3_666
H58 H55 3.56(4) no 3_666
H58 H70 3.56(10) no 4_555
H58 H71 2.65(7) no 4_555
H58 H72 2.68(9) no 4_555
H59 C36B 3.52(5) no 3_656
H59 C47 3.55(4) no 3_656
H59 C52 3.48(4) no 4_555
H59 H49A 2.80(9) no 3_656
H59 H50B 2.50(11) no 3_656
H59 H54 2.91(6) no 3_666
H59 H59 3.58(6) no 3_656
H59 H60 3.07(5) no 3_656
H59 H70 3.32(9) no 4_555
H59 H71 3.22(6) no 4_555
H59 H72 3.31(8) no 4_555
H60 H2 3.37(5) no 2_645
H60 H31 3.54(5) no 2_645
H60 H33 2.87(4) no 2_645
H60 H50B 3.13(11) no 3_656
H60 H59 3.07(5) no 3_656
H61 C24 3.52(4) no 3_766
H61 H9 3.24(5) no 4_565
H61 H12 3.08(5) no 4_565
H61 H16 3.23(5) no 4_555
H61 H17 3.59(4) no 4_555
H61 H28 3.46(6) no 3_766
H61 H30 2.64(5) no 3_766
H62 C6 3.19(5) no 4_565
H62 C7 3.31(4) no 4_565
H62 C8 3.55(4) no 4_565
H62 H8 3.51(5) no 4_565
H62 H9 2.47(6) no 4_565
H62 H10 2.87(5) no 4_565
H62 H12 2.84(5) no 4_565
H62 H43A 3.03(9) no 4_555
H62 H55 3.24(6) no 3_666
H62 H57 3.57(6) no 3_666
H63 C11 3.15(3) no 4_555
H63 C12 3.21(3) no 4_555
H63 H12 3.18(5) no 4_565
H63 H16 2.61(5) no 4_555
H63 H17 2.71(4) no 4_555
H63 H30 3.16(6) no 3_766
H63 H38A 3.18(9) no 4_555
H63 H40B 3.45(10) no 4_555
H63 H43A 3.40(9) no 4_555
H64 C3 3.36(5) no 2_645
H64 C7 3.52(5) no 2_645
H64 C36A 3.35(4) no 2_655
H64 H3 2.55(6) no 2_645
H64 H8 3.03(6) no 2_645
H64 H10 3.06(6) no 2_645
H64 H43A 3.49(7) no 2_655
H64 H47B 3.57(10) no 2_655
H64 H48B 3.46(9) no 2_655
H64 H50A 3.21(8) no 2_655
H64 H51A 2.64(8) no 2_655
H64 H53 3.09(5) no 2_645
H65 C38 3.04(4) no 2_645
H65 H50A 3.57(7) no 2_655
H65 H51A 3.13(7) no 2_655
H65 H53 2.50(5) no 2_645
H66 C3 3.42(5) no 2_645
H66 C37 3.53(5) no 2_645
H66 C38 3.31(5) no 2_645
H66 H3 2.42(6) no 2_645
H66 H27 3.35(5) no 2_645
H66 H33 2.72(6) no 2_645
H66 H51A 3.55(8) no 2_655
H66 H52 3.20(5) no 2_645
H66 H53 2.68(6) no 2_645
H67 N2 3.55(5) no .
H67 C14 3.52(4) no .
H67 C15 3.24(5) no .
H67 C16 3.54(5) no .
H67 H15 3.57(5) no 4_565
H67 H20 3.05(5) no .
H67 H25 2.97(5) no .
H67 H32 2.80(6) no .
H68 C5 3.53(4) no 4_565
H68 C10 3.19(4) no 4_565
H68 H7 3.21(5) no 4_565
H68 H9 2.95(6) no 4_565
H68 H14 3.59(4) no 4_565
H68 H15 2.29(4) no 4_565
H68 H20 3.28(6) no .
H68 H25 2.70(5) no .
H68 H28 3.22(4) no 3_766
H69 C14 3.49(5) no .
H69 C24 3.37(3) no 3_766
H69 H15 3.18(5) no 4_565
H69 H19 3.40(6) no .
H69 H20 3.40(6) no .
H69 H24 3.55(4) no 3_766
H69 H28 2.87(5) no 3_766
H69 H30 3.09(5) no 3_766
H70 C35A 3.18(6) no 2_655
H70 C35B 3.17(7) no 2_655
H70 C36A 2.99(8) no 2_655
H70 C39 3.35(6) no 2_645
H70 H42A 3.49(9) no 2_655
H70 H49A 2.62(8) no 2_655
H70 H49B 2.38(11) no 2_655
H70 H50A 2.47(10) no 2_655
H70 H50B 3.41(9) no 2_655
H70 H51A 3.00(11) no 2_655
H70 H53 3.40(7) no 2_645
H70 H54 2.63(7) no 2_645
H70 H58 3.56(10) no 4_554
H70 H59 3.32(9) no 4_554
H71 C25 3.36(7) no .
H71 C45 3.48(6) no 4_554
H71 H32 2.50(8) no .
H71 H33 3.46(8) no .
H71 H54 3.50(6) no 2_645
H71 H58 2.65(7) no 4_554
H71 H59 3.22(6) no 4_554
H72 C38 3.58(6) no 2_645
H72 C39 2.96(5) no 2_645
H72 C45 3.29(8) no 4_554
H72 H49A 3.57(8) no 2_655
H72 H49B 3.60(11) no 2_655
H72 H54 2.43(6) no 2_645
H72 H58 2.68(9) no 4_554
H72 H59 3.31(8) no 4_554

loop_
_geom_torsion_atom_site_label_1
_geom_torsion_atom_site_label_2
_geom_torsion_atom_site_label_3
_geom_torsion_atom_site_label_4
_geom_torsion
_geom_torsion_publ_flag
N1 V1 N3 C16 176.92(17) no
N1 V1 N3 C17 0.4(2) no
N2 V1 N3 C16 -3.13(16) no
N2 V1 N3 C17 -179.69(19) no
N3 V1 N2 C11 -178.6(2) no
N3 V1 N2 C15 2.13(15) no
C25 V1 N2 C11 61.1(2) no
C25 V1 N2 C15 -118.21(17) no
C26 V1 N2 C11 -56.5(2) no
C26 V1 N2 C15 124.19(17) no
C25 V1 N3 C16 73.64(19) no
C25 V1 N3 C17 -102.92(19) no
C26 V1 N3 C16 -80.4(2) no
C26 V1 N3 C17 103.05(19) no
N4 V2 N6 C42 -176.24(12) no
N4 V2 N6 C43 2.03(14) no
N5 V2 N6 C42 2.35(11) no
N5 V2 N6 C43 -179.38(13) no
N6 V2 N5 C37 177.94(14) no
N6 V2 N5 C41 -0.88(10) no
C51 V2 N5 C37 56.21(17) no
C51 V2 N5 C41 -122.62(15) no
C52 V2 N5 C37 -58.84(17) no
C52 V2 N5 C41 122.34(16) no
C51 V2 N6 C42 80.00(15) no
C51 V2 N6 C43 -101.74(15) no
C52 V2 N6 C42 -72.52(18) no
C52 V2 N6 C43 105.75(17) no
V1 N2 C11 C12 -179.29(17) no
V1 N2 C15 C14 178.99(17) no
V1 N2 C15 C16 -0.8(3) no
C11 N2 C15 C14 -0.4(4) no
C11 N2 C15 C16 179.8(3) no
C15 N2 C11 C12 -0.0(5) no
V1 N3 C16 C15 3.6(3) no
V1 N3 C17 C18 86.2(3) no
V1 N3 C17 C22 -93.1(2) no
C16 N3 C17 C18 -90.7(3) no
C16 N3 C17 C22 90.0(3) no
C17 N3 C16 C15 -179.4(2) no
V2 N5 C37 C38 -177.34(12) no
V2 N5 C41 C40 178.30(12) no
V2 N5 C41 C42 -0.59(19) no
C37 N5 C41 C40 -0.7(3) no
C37 N5 C41 C42 -179.55(15) no
C41 N5 C37 C38 1.4(3) no
V2 N6 C42 C41 -3.3(3) no
V2 N6 C43 C44 92.6(3) no
V2 N6 C43 C48 -88.5(3) no
C42 N6 C43 C44 -88.9(3) no
C42 N6 C43 C48 89.9(3) no
C43 N6 C42 C41 178.19(14) no
N1 C1 C2 C5 179.80(19) no
N1 C1 C3 C7 -178.92(14) no
N1 C1 C4 C9 179.14(19) no
C2 C1 C3 C7 -59.8(3) no
C3 C1 C2 C5 59.5(3) no
C2 C1 C4 C9 60.1(3) no
C4 C1 C2 C5 -59.9(3) no
C3 C1 C4 C9 -59.2(3) no
C4 C1 C3 C7 59.3(2) no
C1 C2 C5 C6 -59.5(3) no
C1 C2 C5 C10 60.1(3) no
C1 C3 C7 C6 60.2(3) no
C1 C3 C7 C8 -59.9(3) no
C1 C4 C9 C8 59.9(3) no
C1 C4 C9 C10 -60.9(3) no
C2 C5 C6 C7 59.8(3) no
C2 C5 C10 C9 -60.7(3) no
C6 C5 C10 C9 59.0(3) no
C10 C5 C6 C7 -59.7(3) no
C5 C6 C7 C3 -60.0(3) no
C5 C6 C7 C8 60.3(3) no
C3 C7 C8 C9 60.1(3) no
C6 C7 C8 C9 -60.1(3) no
C7 C8 C9 C4 -60.2(3) no
C7 C8 C9 C10 60.0(3) no
C4 C9 C10 C5 61.0(3) no
C8 C9 C10 C5 -59.5(3) no
N2 C11 C12 C13 0.2(5) no
C11 C12 C13 C14 0.1(5) no
C12 C13 C14 C15 -0.5(5) no
C13 C14 C15 N2 0.6(5) no
C13 C14 C15 C16 -179.6(3) no
N2 C15 C16 N3 -1.4(4) no
C14 C15 C16 N3 178.8(3) no
N3 C17 C18 C19 -179.28(17) no
N3 C17 C18 C23 -2.4(3) no
N3 C17 C22 C21 178.96(17) no
N3 C17 C22 C24 1.4(3) no
C18 C17 C22 C21 -0.3(4) no
C18 C17 C22 C24 -177.90(18) no
C22 C17 C18 C19 0.0(4) no
C22 C17 C18 C23 176.89(19) no
C17 C18 C19 C20 0.5(4) no
C23 C18 C19 C20 -176.4(2) no
C18 C19 C20 C21 -0.7(4) no
C19 C20 C21 C22 0.4(4) no
C20 C21 C22 C17 0.1(4) no
C20 C21 C22 C24 177.7(2) no
N4 C27A C28A C31A 178.5(7) no
N4 C27A C29A C33A 179.1(7) no
N4 C27A C30A C35A -177.2(5) no
C28A C27A C29A C33A -58.8(9) no
C29A C27A C28A C31A 59.5(9) no
C28A C27A C30A C35A 58.9(8) no
C30A C27A C28A C31A -59.4(9) no
C29A C27A C30A C35A -60.0(8) no
C30A C27A C29A C33A 60.4(9) no
N4 C27B C28B C31B -179.2(7) no
N4 C27B C29B C33B -176.8(5) no
N4 C27B C30B C35B 175.7(8) no
C28B C27B C29B C33B 59.6(9) no
C29B C27B C28B C31B -59.1(9) no
C28B C27B C30B C35B -60.8(12) no
C30B C27B C28B C31B 60.2(11) no
C29B C27B C30B C35B 58.8(10) no
C30B C27B C29B C33B -59.1(9) no
C27A C28A C31A C32A -60.4(9) no
C27A C28A C31A C36A 59.7(7) no
C27B C28B C31B C32B 59.0(8) no
C27B C28B C31B C36B -59.3(10) no
C27A C29A C33A C32A 59.0(8) no
C27A C29A C33A C34A -60.6(9) no
C27B C29B C33B C32B -60.2(7) no
C27B C29B C33B C34B 60.3(10) no
C27A C30A C35A C34A 59.7(10) no
C27A C30A C35A C36A -59.7(7) no
C27B C30B C35B C34B -59.9(12) no
C27B C30B C35B C36B 61.1(11) no
C28A C31A C32A C33A 59.8(8) no
C28A C31A C36A C35A -60.1(6) no
C32A C31A C36A C35A 60.3(7) no
C36A C31A C32A C33A -60.3(7) no
C28B C31B C32B C33B -60.2(7) no
C28B C31B C36B C35B 59.1(10) no
C32B C31B C36B C35B -59.2(7) no
C36B C31B C32B C33B 58.5(7) no
C31A C32A C33A C29A -59.4(6) no
C31A C32A C33A C34A 60.1(6) no
C31B C32B C33B C29B 60.8(7) no
C31B C32B C33B C34B -60.1(7) no
C29A C33A C34A C35A 60.2(8) no
C32A C33A C34A C35A -59.5(7) no
C29B C33B C34B C35B -59.7(10) no
C32B C33B C34B C35B 60.0(7) no
C33A C34A C35A C30A -59.7(11) no
C33A C34A C35A C36A 59.5(8) no
C33B C34B C35B C30B 60.5(9) no
C33B C34B C35B C36B -60.4(8) no
C30A C35A C36A C31A 60.0(8) no
C34A C35A C36A C31A -59.5(8) no
C30B C35B C36B C31B -60.8(10) no
C34B C35B C36B C31B 60.8(9) no
N5 C37 C38 C39 -1.0(3) no
C37 C38 C39 C40 -0.2(3) no
C38 C39 C40 C41 1.0(3) no
C39 C40 C41 N5 -0.5(3) no
C39 C40 C41 C42 178.27(17) no
N5 C41 C42 N6 2.3(3) no
C40 C41 C42 N6 -176.61(17) no
N6 C43 C44 C45 179.9(3) no
N6 C43 C44 C49 -1.4(4) no
N6 C43 C48 C47 -180.0(3) no
N6 C43 C48 C50 3.4(5) no
C44 C43 C48 C47 -1.1(5) no
C44 C43 C48 C50 -177.7(3) no
C48 C43 C44 C45 1.0(5) no
C48 C43 C44 C49 179.7(3) no
C43 C44 C45 C46 -0.4(5) no
C49 C44 C45 C46 -179.1(3) no
C44 C45 C46 C47 -0.0(6) no
C45 C46 C47 C48 -0.1(6) no
C46 C47 C48 C43 0.6(6) no
C46 C47 C48 C50 177.2(3) no
